data_1576743
loop_
_publ_author_name
'Back, Nick'
'Guthrie, Emylie'
'Zhu, Chengxu'
'de Visser, Sam P.'
'Tahsini, Laleh'

_publ_section_title
;
 Metal ligand cooperativity in the direct carboxylation and esterification
 of terminal alkynes by Cu-CNC complexes bearing 2,6-lutidine linkers.
;
_journal_issue 4
_journal_name_full 'Chemical science'
_journal_page_first 2087
_journal_page_last 2101
_journal_paper_doi 10.1039/d5sc08379f
_journal_volume 17
_journal_year 2026
_chemical_absolute_configuration ad
_chemical_formula_moiety 'C19 H24 Cu N5'
_chemical_formula_sum 'C19 H24 Cu N5'
_chemical_formula_weight 385.97
_chemical_properties_physical Air-sensitive,Moisture-sensitive,Hygroscopic
_space_group_crystal_system trigonal
_space_group_IT_number 144
_space_group_name_Hall 'P 31'
_space_group_name_H-M_alt 'P 31'
_atom_sites_solution_hydrogens geom
_atom_sites_solution_primary direct
_audit_creation_date 2025-10-09
_audit_creation_method
;
Olex2 1.5
(compiled 2025.07.13 svn.rb7424aed for OlexSys, GUI svn.r7314)
;
_audit_update_record
;
2025-10-09 deposited with the CCDC.	2026-01-08 downloaded from the CCDC.
;
_cell_angle_alpha 90
_cell_angle_beta 90
_cell_angle_gamma 120
_cell_formula_units_Z 9
_cell_length_a 10.6182(2)
_cell_length_b 10.6182(2)
_cell_length_c 43.2847(14)
_cell_measurement_reflns_used 9700
_cell_measurement_temperature 100.00
_cell_measurement_theta_max 26.186
_cell_measurement_theta_min 2.264
_cell_volume 4226.36(18)
_computing_cell_refinement 'SAINT V8.41 (Bruker AXS Inc, 2024)'
_computing_data_reduction 'SAINT V8.41 (Bruker AXS Inc, 2024)'
_computing_molecular_graphics 'Olex2 1.5 (Dolomanov et al., 2009)'
_computing_publication_material 'Olex2 1.5 (Dolomanov et al., 2009)'
_computing_structure_refinement 'XL  (Sheldrick, 2008)'
_computing_structure_solution 'XS  (Sheldrick, 2008)'
_diffrn_ambient_temperature 100.00
_diffrn_measured_fraction_theta_full 1.000
_diffrn_measured_fraction_theta_max 0.999
_diffrn_measurement_device_type 'Bruker D8 Venture DUO with Photon 3'
_diffrn_radiation_type MoK\a
_diffrn_radiation_wavelength 0.71073
_diffrn_reflns_av_R_equivalents 0.0357
_diffrn_reflns_av_unetI/netI 0.0328
_diffrn_reflns_Laue_measured_fraction_full 1.000
_diffrn_reflns_Laue_measured_fraction_max 0.999
_diffrn_reflns_limit_h_max 11
_diffrn_reflns_limit_h_min -13
_diffrn_reflns_limit_k_max 13
_diffrn_reflns_limit_k_min -12
_diffrn_reflns_limit_l_max 54
_diffrn_reflns_limit_l_min -54
_diffrn_reflns_number 70697
_diffrn_reflns_point_group_measured_fraction_full 1.000
_diffrn_reflns_point_group_measured_fraction_max 0.997
_diffrn_reflns_theta_full 25.242
_diffrn_reflns_theta_max 26.430
_diffrn_reflns_theta_min 2.215
_diffrn_source_current 1.4
_diffrn_source_power 0.07
_diffrn_source_voltage 50.0
_exptl_absorpt_coefficient_mu 1.174
_exptl_absorpt_correction_T_max 0.7454
_exptl_absorpt_correction_T_min 0.7055
_exptl_absorpt_correction_type multi-scan
_exptl_absorpt_process_details
;
SADABS-2016/2 (Bruker,2016/2) was used for absorption correction.
wR2(int) was 0.0737 before and 0.0553 after correction.
The Ratio of minimum to maximum transmission is 0.9465.
The \l/2 correction factor is Not present.
;
_exptl_crystal_colour orange
_exptl_crystal_colour_primary orange
_exptl_crystal_density_diffrn 1.365
_exptl_crystal_description irregular
_exptl_crystal_F_000 1818
_exptl_crystal_recrystallization_method 'Re-crystallisation from solvent: THF'
_exptl_crystal_size_max 0.222
_exptl_crystal_size_mid 0.199
_exptl_crystal_size_min 0.126
_refine_diff_density_max 0.852
_refine_diff_density_min -0.642
_refine_diff_density_rms 0.049
_refine_ls_abs_structure_details
;
 Refined as an inversion twin.
;
_refine_ls_abs_structure_Flack 0.08(2)
_refine_ls_extinction_method none
_refine_ls_goodness_of_fit_ref 1.067
_refine_ls_hydrogen_treatment constr
_refine_ls_matrix_type full
_refine_ls_number_parameters 1346
_refine_ls_number_reflns 11553
_refine_ls_number_restraints 3981
_refine_ls_restrained_S_all 0.996
_refine_ls_R_factor_all 0.0619
_refine_ls_R_factor_gt 0.0527
_refine_ls_shift/su_max 0.001
_refine_ls_shift/su_mean 0.000
_refine_ls_structure_factor_coef Fsqd
_refine_ls_weighting_details 'w=1/[\s^2^(Fo^2^)+(0.0196P)^2^+4.4951P] where P=(Fo^2^+2Fc^2^)/3'
_refine_ls_weighting_scheme calc
_refine_ls_wR_factor_gt 0.1082
_refine_ls_wR_factor_ref 0.1140
_reflns_Friedel_coverage 0.997
_reflns_Friedel_fraction_full 0.999
_reflns_Friedel_fraction_max 0.996
_reflns_number_gt 10020
_reflns_number_total 11553
_reflns_threshold_expression 'I > 2\s(I)'
_cod_data_source_file d5sc08379f2.cif
_cod_data_source_block tah25_10
_cod_original_cell_volume 4226.4(2)
_cod_database_code 1576743
_shelx_shelxl_version_number 2019/3
_shelx_space_group_comment
;
The symmetry employed for this shelxl refinement is uniquely defined
by the following loop, which should always be used as a source of
symmetry information in preference to the above space-group names.
They are only intended as comments.
;
_shelx_estimated_absorpt_t_max 0.866
_shelx_estimated_absorpt_t_min 0.781
_olex2_refinement_description
;
1. Twinned data refinement
 Scales: 0.92(2)
 0.08(2)
2. Fixed Uiso
 At 1.2 times of:
  All C(H) groups, All C(H,H) groups
 At 1.5 times of:
  All C(H,H,H) groups
3. Restrained distances
 Cu1-C1 \\sim Cu1-C1A
 with sigma of 0.02
 Cu1-C11 \\sim Cu1-C11A
 with sigma of 0.02
 Cu1-N3 \\sim Cu1-N3A
 with sigma of 0.02
 N1-C1 \\sim N1A-C1A
 with sigma of 0.02
 N1-C2 \\sim N1A-C2A
 with sigma of 0.02
 N1-C14 \\sim N1A-C14A
 with sigma of 0.02
 N5-C11 \\sim N5A-C11A
 with sigma of 0.02
 N5-C12 \\sim N5A-C12A
 with sigma of 0.02
 N5-C17 \\sim N5A-C17A
 with sigma of 0.02
 C1-N2 \\sim C1A-N2A
 with sigma of 0.02
 C11-N4 \\sim C11A-N4A
 with sigma of 0.02
 N2-C3 \\sim N2A-C3A
 with sigma of 0.02
 N2-C4 \\sim N2A-C4A
 with sigma of 0.02
 N4-C13 \\sim N4A-C13A
 with sigma of 0.02
 N4-C10 \\sim N4A-C10A
 with sigma of 0.02
 C3-C2 \\sim C3A-C2A
 with sigma of 0.02
 C13-C12 \\sim C13A-C12A
 with sigma of 0.02
 C5-C9 \\sim C5A-C9A
 with sigma of 0.02
 C5-N3 \\sim C5A-N3A
 with sigma of 0.02
 C5-C4 \\sim C5A-C4A
 with sigma of 0.02
 C6-C7 \\sim C6A-C7A
 with sigma of 0.02
 C6-C10 \\sim C6A-C10A
 with sigma of 0.02
 C6-N3 \\sim C6A-N3A
 with sigma of 0.02
 C7-C8 \\sim C7A-C8A
 with sigma of 0.02
 C16-C14 \\sim C16A-C14A
 with sigma of 0.02
 C9-C8 \\sim C9A-C8A
 with sigma of 0.02
 C19-C17 \\sim C18A-C17A
 with sigma of 0.02
 C14-C15 \\sim C14A-C15A
 with sigma of 0.02
 C17-C18 \\sim C17A-C19A
 with sigma of 0.02
 Cu1-N1 \\sim Cu1-N1A
 with sigma of 0.04
 Cu1-N5 \\sim Cu1-N5A
 with sigma of 0.04
 Cu1-N2 \\sim Cu1-N2A
 with sigma of 0.04
 Cu1-N4 \\sim Cu1-N4A
 with sigma of 0.04
 Cu1-C5 \\sim Cu1-C5A
 with sigma of 0.04
 Cu1-C6 \\sim Cu1-C6A
 with sigma of 0.04
 N1-N2 \\sim N1A-N2A
 with sigma of 0.04
 N1-C3 \\sim N1A-C3A
 with sigma of 0.04
 N1-C16 \\sim N1A-C16A
 with sigma of 0.04
 N1-C15 \\sim N1A-C15A
 with sigma of 0.04
 N5-N4 \\sim N5A-N4A
 with sigma of 0.04
 N5-C13 \\sim N5A-C13A
 with sigma of 0.04
 N5-C19 \\sim N5A-C18A
 with sigma of 0.04
 N5-C18 \\sim N5A-C19A
 with sigma of 0.04
 C1-C11 \\sim C1A-C11A
 with sigma of 0.04
 C1-C3 \\sim C1A-C3A
 with sigma of 0.04
 C1-C2 \\sim C1A-C2A
 with sigma of 0.04
 C1-C14 \\sim C1A-C14A
 with sigma of 0.04
 C1-N3 \\sim C1A-N3A
 with sigma of 0.04
 C1-C4 \\sim C1A-C4A
 with sigma of 0.04
 C11-C13 \\sim C11A-C13A
 with sigma of 0.04
 C11-C12 \\sim C11A-C12A
 with sigma of 0.04
 C11-C17 \\sim C11A-C17A
 with sigma of 0.04
 C11-C10 \\sim C11A-C10A
 with sigma of 0.04
 C11-N3 \\sim C11A-N3A
 with sigma of 0.04
 N2-C2 \\sim N2A-C2A
 with sigma of 0.04
 N2-C5 \\sim N2A-C5A
 with sigma of 0.04
 N4-C12 \\sim N4A-C12A
 with sigma of 0.04
 N4-C6 \\sim N4A-C6A
 with sigma of 0.04
 C3-C4 \\sim C3A-C4A
 with sigma of 0.04
 C13-C10 \\sim C13A-C10A
 with sigma of 0.04
 C2-C14 \\sim C2A-C14A
 with sigma of 0.04
 C12-C17 \\sim C12A-C17A
 with sigma of 0.04
 C5-C6 \\sim C5A-C6A
 with sigma of 0.04
 C5-C8 \\sim C5A-C8A
 with sigma of 0.04
 C6-C8 \\sim C6A-C8A
 with sigma of 0.04
 C7-C9 \\sim C7A-C9A
 with sigma of 0.04
 C7-C10 \\sim C7A-C10A
 with sigma of 0.04
 C7-N3 \\sim C7A-N3A
 with sigma of 0.04
 C16-C15 \\sim C16A-C15A
 with sigma of 0.04
 C9-N3 \\sim C9A-N3A
 with sigma of 0.04
 C9-C4 \\sim C9A-C4A
 with sigma of 0.04
 C19-C18 \\sim C18A-C19A
 with sigma of 0.04
 C10-N3 \\sim C10A-N3A
 with sigma of 0.04
 N3-C4 \\sim N3A-C4A
 with sigma of 0.04
 Cu3-C49 \\sim Cu3A-C49A
 with sigma of 0.02
 Cu3-N13 \\sim Cu3A-N13A
 with sigma of 0.02
 Cu3-C39 \\sim Cu3A-C39A
 with sigma of 0.02
 N12-C42 \\sim N12A-C42A
 with sigma of 0.02
 N12-C39 \\sim N12A-C39A
 with sigma of 0.02
 N12-C41 \\sim N12A-C41A
 with sigma of 0.02
 N14-C49 \\sim N14A-C49A
 with sigma of 0.02
 N14-C48 \\sim N14A-C48A
 with sigma of 0.02
 N14-C51 \\sim N14A-C51A
 with sigma of 0.02
 N15-C49 \\sim N15A-C49A
 with sigma of 0.02
 N15-C50 \\sim N15A-C50A
 with sigma of 0.02
 N15-C55 \\sim N15A-C55A
 with sigma of 0.02
 C42-C43 \\sim C42A-C43A
 with sigma of 0.02
 C57-C55 \\sim C57A-C55A
 with sigma of 0.02
 C44-C48 \\sim C44A-C48A
 with sigma of 0.02
 C51-C50 \\sim C51A-C50A
 with sigma of 0.02
 N11-C39 \\sim N11A-C39A
 with sigma of 0.02
 N11-C40 \\sim N11A-C40A
 with sigma of 0.02
 N11-C52 \\sim N11A-C52A
 with sigma of 0.02
 C55-C56 \\sim C55A-C56A
 with sigma of 0.02
 C40-C41 \\sim C40A-C41A
 with sigma of 0.02
 C53-C52 \\sim C53A-C52A
 with sigma of 0.02
 C52-C54 \\sim C52A-C54A
 with sigma of 0.02
 Cu3-N12 \\sim Cu3A-N12A
 with sigma of 0.04
 Cu3-N14 \\sim Cu3A-N14A
 with sigma of 0.04
 Cu3-N15 \\sim Cu3A-N15A
 with sigma of 0.04
 Cu3-N11 \\sim Cu3A-N11A
 with sigma of 0.04
 N12-N11 \\sim N12A-N11A
 with sigma of 0.04
 N12-C40 \\sim N12A-C40A
 with sigma of 0.04
 N14-N15 \\sim N14A-N15A
 with sigma of 0.04
 N14-C50 \\sim N14A-C50A
 with sigma of 0.04
 N15-C57 \\sim N15A-C57A
 with sigma of 0.04
 N15-C51 \\sim N15A-C51A
 with sigma of 0.04
 N15-C56 \\sim N15A-C56A
 with sigma of 0.04
 C42-C39 \\sim C42A-C39A
 with sigma of 0.04
 C42-C41 \\sim C42A-C41A
 with sigma of 0.04
 C49-C48 \\sim C49A-C48A
 with sigma of 0.04
 C49-C51 \\sim C49A-C51A
 with sigma of 0.04
 C49-C50 \\sim C49A-C50A
 with sigma of 0.04
 C49-C39 \\sim C49A-C39A
 with sigma of 0.04
 C49-C55 \\sim C49A-C55A
 with sigma of 0.04
 C57-C56 \\sim C57A-C56A
 with sigma of 0.04
 C48-C51 \\sim C48A-C51A
 with sigma of 0.04
 C50-C55 \\sim C50A-C55A
 with sigma of 0.04
 N11-C53 \\sim N11A-C53A
 with sigma of 0.04
 N11-C54 \\sim N11A-C54A
 with sigma of 0.04
 N11-C41 \\sim N11A-C41A
 with sigma of 0.04
 C39-C40 \\sim C39A-C40A
 with sigma of 0.04
 C39-C52 \\sim C39A-C52A
 with sigma of 0.04
 C39-C41 \\sim C39A-C41A
 with sigma of 0.04
 C40-C52 \\sim C40A-C52A
 with sigma of 0.04
 C53-C54 \\sim C53A-C54A
 with sigma of 0.04
 Cu2-C30 \\sim Cu2A-C30A
 with sigma of 0.02
 Cu2-N8 \\sim Cu2A-N8A
 with sigma of 0.02
 Cu2-C20 \\sim Cu2A-C20A
 with sigma of 0.02
 N7-C23 \\sim N7A-C23A
 with sigma of 0.02
 N7-C22 \\sim N7A-C22A
 with sigma of 0.02
 N7-C20 \\sim N7A-C20A
 with sigma of 0.02
 N9-C30 \\sim N9A-C30A
 with sigma of 0.02
 N9-C32 \\sim N9A-C32A
 with sigma of 0.02
 N9-C29 \\sim N9A-C29A
 with sigma of 0.02
 N10-C30 \\sim N10A-C30A
 with sigma of 0.02
 N10-C31 \\sim N10A-C31A
 with sigma of 0.02
 N10-C36 \\sim N10A-C36A
 with sigma of 0.02
 C23-C24 \\sim C23A-C24A
 with sigma of 0.02
 C37-C36 \\sim C37A-C36A
 with sigma of 0.02
 N8-C25 \\sim N8A-C25A
 with sigma of 0.02
 N8-C24 \\sim N8A-C24A
 with sigma of 0.02
 C38-C36 \\sim C38A-C36A
 with sigma of 0.02
 C31-C32 \\sim C31A-C32A
 with sigma of 0.02
 N6-C21 \\sim N6A-C21A
 with sigma of 0.02
 N6-C33 \\sim N6A-C33A
 with sigma of 0.02
 N6-C20 \\sim N6A-C20A
 with sigma of 0.02
 C22-C21 \\sim C22A-C21A
 with sigma of 0.02
 C25-C26 \\sim C25A-C26A
 with sigma of 0.02
 C25-C29 \\sim C25A-C29A
 with sigma of 0.02
 C33-C34 \\sim C33A-C34A
 with sigma of 0.02
 C33-C35 \\sim C33A-C35A
 with sigma of 0.02
 C28-C24 \\sim C28A-C24A
 with sigma of 0.02
 C28-C27 \\sim C28A-C27A
 with sigma of 0.02
 C26-C27 \\sim C26A-C27A
 with sigma of 0.02
 Cu2-N7 \\sim Cu2A-N7A
 with sigma of 0.04
 Cu2-N9 \\sim Cu2A-N9A
 with sigma of 0.04
 Cu2-N10 \\sim Cu2A-N10A
 with sigma of 0.04
 Cu2-N6 \\sim Cu2A-N6A
 with sigma of 0.04
 Cu2-C25 \\sim Cu2A-C25A
 with sigma of 0.04
 Cu2-C24 \\sim Cu2A-C24A
 with sigma of 0.04
 N7-N6 \\sim N7A-N6A
 with sigma of 0.04
 N7-C21 \\sim N7A-C21A
 with sigma of 0.04
 N7-C24 \\sim N7A-C24A
 with sigma of 0.04
 N9-N10 \\sim N9A-N10A
 with sigma of 0.04
 N9-C31 \\sim N9A-C31A
 with sigma of 0.04
 N9-C25 \\sim N9A-C25A
 with sigma of 0.04
 N10-C37 \\sim N10A-C37A
 with sigma of 0.04
 N10-C38 \\sim N10A-C38A
 with sigma of 0.04
 N10-C32 \\sim N10A-C32A
 with sigma of 0.04
 C23-N8 \\sim C23A-N8A
 with sigma of 0.04
 C23-C22 \\sim C23A-C22A
 with sigma of 0.04
 C23-C28 \\sim C23A-C28A
 with sigma of 0.04
 C23-C20 \\sim C23A-C20A
 with sigma of 0.04
 C30-N8 \\sim C30A-N8A
 with sigma of 0.04
 C30-C31 \\sim C30A-C31A
 with sigma of 0.04
 C30-C32 \\sim C30A-C32A
 with sigma of 0.04
 C30-C20 \\sim C30A-C20A
 with sigma of 0.04
 C30-C29 \\sim C30A-C29A
 with sigma of 0.04
 C30-C36 \\sim C30A-C36A
 with sigma of 0.04
 C37-C38 \\sim C37A-C38A
 with sigma of 0.04
 N8-C28 \\sim N8A-C28A
 with sigma of 0.04
 N8-C20 \\sim N8A-C20A
 with sigma of 0.04
 N8-C26 \\sim N8A-C26A
 with sigma of 0.04
 N8-C29 \\sim N8A-C29A
 with sigma of 0.04
 C31-C36 \\sim C31A-C36A
 with sigma of 0.04
 C32-C29 \\sim C32A-C29A
 with sigma of 0.04
 N6-C22 \\sim N6A-C22A
 with sigma of 0.04
 N6-C34 \\sim N6A-C34A
 with sigma of 0.04
 N6-C35 \\sim N6A-C35A
 with sigma of 0.04
 C22-C20 \\sim C22A-C20A
 with sigma of 0.04
 C21-C33 \\sim C21A-C33A
 with sigma of 0.04
 C21-C20 \\sim C21A-C20A
 with sigma of 0.04
 C25-C24 \\sim C25A-C24A
 with sigma of 0.04
 C25-C27 \\sim C25A-C27A
 with sigma of 0.04
 C33-C20 \\sim C33A-C20A
 with sigma of 0.04
 C28-C26 \\sim C28A-C26A
 with sigma of 0.04
 C24-C27 \\sim C24A-C27A
 with sigma of 0.04
 C26-C29 \\sim C26A-C29A
 with sigma of 0.04
 C34-C35 \\sim C34A-C35A
 with sigma of 0.04
4. Uiso/Uaniso restraints and constraints
Cu1 \\sim N1 \\sim N1A \\sim N2 \\sim N2A \\sim N3 \\sim N3A \\sim N4 \\sim N4A
\\sim N5 \\sim N5A \\sim C1 \\sim C1A \\sim C2 \\sim C2A \\sim C3 \\sim C3A
\\sim C4 \\sim C4A \\sim C5 \\sim C5A \\sim C6 \\sim C6A \\sim C7 \\sim C7A
\\sim C8 \\sim C8A \\sim C9 \\sim C9A \\sim C10 \\sim C10A \\sim C11 \\sim C11A
\\sim C12 \\sim C12A \\sim C13 \\sim C13A \\sim C14 \\sim C14A \\sim C15 \\sim
C15A \\sim C16 \\sim C16A \\sim C17 \\sim C17A \\sim C18 \\sim C18A \\sim C19
\\sim C19A: within 2A with sigma of 0.01 and sigma for terminal atoms of 0.02
within 2A
Cu3 \\sim Cu3A \\sim N11 \\sim N11A \\sim N12 \\sim N12A \\sim N13 \\sim C43
\\sim C47 \\sim C46 \\sim C45 \\sim C44 \\sim N13A \\sim C43A \\sim C47A \\sim
C46A \\sim C45A \\sim C44A \\sim N14 \\sim N14A \\sim N15 \\sim N15A \\sim C39
\\sim C39A \\sim C40 \\sim C40A \\sim C41 \\sim C41A \\sim C42 \\sim C42A \\sim
C48 \\sim C48A \\sim C49 \\sim C49A \\sim C50 \\sim C50A \\sim C51 \\sim C51A
\\sim C52 \\sim C52A \\sim C53 \\sim C53A \\sim C54 \\sim C54A \\sim C55 \\sim
C55A \\sim C56 \\sim C56A \\sim C57 \\sim C57A: within 2A with sigma of 0.01
and sigma for terminal atoms of 0.02 within 2A
Cu2 \\sim Cu2A \\sim N6 \\sim N6A \\sim N7 \\sim N7A \\sim N8 \\sim N8A \\sim
N9 \\sim N9A \\sim N10 \\sim N10A \\sim C20 \\sim C20A \\sim C21 \\sim C21A
\\sim C22 \\sim C22A \\sim C23 \\sim C23A \\sim C24 \\sim C24A \\sim C25 \\sim
C25A \\sim C26 \\sim C26A \\sim C27 \\sim C27A \\sim C28 \\sim C28A \\sim C29
\\sim C29A \\sim C30 \\sim C30A \\sim C31 \\sim C31A \\sim C32 \\sim C32A \\sim
C33 \\sim C33A \\sim C34 \\sim C34A \\sim C35 \\sim C35A \\sim C36 \\sim C36A
\\sim C37 \\sim C37A \\sim C38 \\sim C38A: within 2A with sigma of 0.01 and
sigma for terminal atoms of 0.02 within 2A
5. Rigid body (RIGU) restrains
 Cu1, N1, N1A, N2, N2A, N3, N3A, N4, N4A, N5, N5A, C1, C1A, C2, C2A, C3, C3A,
 C4, C4A, C5, C5A, C6, C6A, C7, C7A, C8, C8A, C9, C9A, C10, C10A, C11, C11A,
 C12, C12A, C13, C13A, C14, C14A, C15, C15A, C16, C16A, C17, C17A, C18, C18A,
 C19, C19A
 with sigma for 1-2 distances of 0.001 and sigma for 1-3 distances of 0.001
 Cu3, Cu3A, N11, N11A, N12, N12A, N13, C43, C47, C46, C45, C44, N13A, C43A,
 C47A, C46A, C45A, C44A, N14, N14A, N15, N15A, C39, C39A, C40, C40A, C41, C41A,
 C42, C42A, C48, C48A, C49, C49A, C50, C50A, C51, C51A, C52, C52A, C53, C53A,
 C54, C54A, C55, C55A, C56, C56A, C57, C57A
 with sigma for 1-2 distances of 0.001 and sigma for 1-3 distances of 0.001
 Cu2, Cu2A, N6, N6A, N7, N7A, N8, N8A, N9, N9A, N10, N10A, C20, C20A, C21,
 C21A, C22, C22A, C23, C23A, C24, C24A, C25, C25A, C26, C26A, C27, C27A, C28,
 C28A, C29, C29A, C30, C30A, C31, C31A, C32, C32A, C33, C33A, C34, C34A, C35,
 C35A, C36, C36A, C37, C37A, C38, C38A
 with sigma for 1-2 distances of 0.001 and sigma for 1-3 distances of 0.001
6. Others
 Sof(N1A)=Sof(N2A)=Sof(N3A)=Sof(N4A)=Sof(N5A)=Sof(C1A)=Sof(C2A)=Sof(H2A)=
 Sof(C3A)=Sof(H3A)=Sof(C4A)=Sof(H4A)=Sof(C5A)=Sof(C6A)=Sof(C7A)=Sof(H7A)=
 Sof(C8A)=Sof(H8A)=Sof(C9A)=Sof(H9A)=Sof(C10A)=Sof(H10c)=Sof(H10d)=Sof(C11A)=
 Sof(C12A)=Sof(H12A)=Sof(C13A)=Sof(H13A)=Sof(C14A)=Sof(H14A)=Sof(C15A)=
 Sof(H15d)=Sof(H15e)=Sof(H15f)=Sof(C16A)=Sof(H16d)=Sof(H16e)=Sof(H16f)=
 Sof(C17A)=Sof(H17A)=Sof(C18A)=Sof(H18d)=Sof(H18e)=Sof(H18f)=Sof(C19A)=
 Sof(H19d)=Sof(H19e)=Sof(H19f)=1-FVAR(1)
 Sof(N1)=Sof(N2)=Sof(N3)=Sof(N4)=Sof(N5)=Sof(C1)=Sof(C2)=Sof(H2)=Sof(C3)=
 Sof(H3)=Sof(C4)=Sof(H4)=Sof(C5)=Sof(C6)=Sof(C7)=Sof(H7)=Sof(C8)=Sof(H8)=
 Sof(C9)=Sof(H9)=Sof(C10)=Sof(H10a)=Sof(H10b)=Sof(C11)=Sof(C12)=Sof(H12)=
 Sof(C13)=Sof(H13)=Sof(C14)=Sof(H14)=Sof(C15)=Sof(H15a)=Sof(H15b)=Sof(H15c)=
 Sof(C16)=Sof(H16a)=Sof(H16b)=Sof(H16c)=Sof(C17)=Sof(H17)=Sof(C18)=Sof(H18a)=
 Sof(H18b)=Sof(H18c)=Sof(C19)=Sof(H19a)=Sof(H19b)=Sof(H19c)=FVAR(1)
 Sof(Cu3A)=Sof(N11A)=Sof(N12A)=Sof(N13A)=Sof(C43A)=Sof(C47A)=Sof(H47A)=
 Sof(C46A)=Sof(H46A)=Sof(C45A)=Sof(H45A)=Sof(C44A)=Sof(N14A)=Sof(N15A)=
 Sof(C39A)=Sof(C40A)=Sof(H40A)=Sof(C41A)=Sof(H41A)=Sof(C42A)=Sof(H42A)=
 Sof(C48A)=Sof(H48c)=Sof(H48d)=Sof(C49A)=Sof(C50A)=Sof(H50A)=Sof(C51A)=
 Sof(H51A)=Sof(C52A)=Sof(H52A)=Sof(C53A)=Sof(H53d)=Sof(H53e)=Sof(H53f)=
 Sof(C54A)=Sof(H54d)=Sof(H54e)=Sof(H54f)=Sof(C55A)=Sof(H55A)=Sof(C56A)=
 Sof(H56d)=Sof(H56e)=Sof(H56f)=Sof(C57A)=Sof(H57d)=Sof(H57e)=Sof(H57f)=1-FVAR(2)
 Sof(Cu3)=Sof(N11)=Sof(N12)=Sof(N13)=Sof(C43)=Sof(C47)=Sof(H47)=Sof(C46)=
 Sof(H46)=Sof(C45)=Sof(H45)=Sof(C44)=Sof(N14)=Sof(N15)=Sof(C39)=Sof(C40)=
 Sof(H40)=Sof(C41)=Sof(H41)=Sof(C42)=Sof(H42)=Sof(C48)=Sof(H48a)=Sof(H48b)=
 Sof(C49)=Sof(C50)=Sof(H50)=Sof(C51)=Sof(H51)=Sof(C52)=Sof(H52)=Sof(C53)=
 Sof(H53a)=Sof(H53b)=Sof(H53c)=Sof(C54)=Sof(H54a)=Sof(H54b)=Sof(H54c)=Sof(C55)=
 Sof(H55)=Sof(C56)=Sof(H56a)=Sof(H56b)=Sof(H56c)=Sof(C57)=Sof(H57a)=Sof(H57b)=
 Sof(H57c)=FVAR(2)
 Sof(Cu2A)=Sof(N6A)=Sof(N7A)=Sof(N8A)=Sof(N9A)=Sof(N10A)=Sof(C20A)=Sof(C21A)=
 Sof(H21A)=Sof(C22A)=Sof(H22A)=Sof(C23A)=Sof(H23A)=Sof(C24A)=Sof(C25A)=
 Sof(C26A)=Sof(H26A)=Sof(C27A)=Sof(H27A)=Sof(C28A)=Sof(H28A)=Sof(C29A)=
 Sof(H29c)=Sof(H29d)=Sof(C30A)=Sof(C31A)=Sof(H31A)=Sof(C32A)=Sof(H32A)=
 Sof(C33A)=Sof(H33A)=Sof(C34A)=Sof(H34d)=Sof(H34e)=Sof(H34f)=Sof(C35A)=
 Sof(H35d)=Sof(H35e)=Sof(H35f)=Sof(C36A)=Sof(H36A)=Sof(C37A)=Sof(H37d)=
 Sof(H37e)=Sof(H37f)=Sof(C38A)=Sof(H38d)=Sof(H38e)=Sof(H38f)=1-FVAR(3)
 Sof(Cu2)=Sof(N6)=Sof(N7)=Sof(N8)=Sof(N9)=Sof(N10)=Sof(C20)=Sof(C21)=Sof(H21)=
 Sof(C22)=Sof(H22)=Sof(C23)=Sof(H23)=Sof(C24)=Sof(C25)=Sof(C26)=Sof(H26)=
 Sof(C27)=Sof(H27)=Sof(C28)=Sof(H28)=Sof(C29)=Sof(H29a)=Sof(H29b)=Sof(C30)=
 Sof(C31)=Sof(H31)=Sof(C32)=Sof(H32)=Sof(C33)=Sof(H33)=Sof(C34)=Sof(H34a)=
 Sof(H34b)=Sof(H34c)=Sof(C35)=Sof(H35a)=Sof(H35b)=Sof(H35c)=Sof(C36)=Sof(H36)=
 Sof(C37)=Sof(H37a)=Sof(H37b)=Sof(H37c)=Sof(C38)=Sof(H38a)=Sof(H38b)=Sof(H38c)=
 FVAR(3)
7.a Ternary CH refined with riding coordinates:
 C14(H14), C14A(H14A), C17(H17), C17A(H17A), C33(H33), C33A(H33A), C36(H36),
 C36A(H36A), C52(H52), C52A(H52A), C55(H55), C55A(H55A)
7.b Secondary CH2 refined with riding coordinates:
 C10(H10a,H10b), C10A(H10c,H10d), C29(H29a,H29b), C29A(H29c,H29d), C48(H48a,
 H48b), C48A(H48c,H48d)
7.c Aromatic/amide H refined with riding coordinates:
 C2(H2), C2A(H2A), C3(H3), C3A(H3A), C4(H4), C4A(H4A), C7(H7), C7A(H7A),
 C8(H8), C8A(H8A), C9(H9), C9A(H9A), C12(H12), C12A(H12A), C13(H13), C13A(H13A),
  C21(H21), C21A(H21A), C22(H22), C22A(H22A), C23(H23), C23A(H23A), C26(H26),
 C26A(H26A), C27(H27), C27A(H27A), C28(H28), C28A(H28A), C31(H31), C31A(H31A),
 C32(H32), C32A(H32A), C47(H47), C46(H46), C45(H45), C47A(H47A), C46A(H46A),
 C45A(H45A), C40(H40), C40A(H40A), C41(H41), C41A(H41A), C42(H42), C42A(H42A),
 C50(H50), C50A(H50A), C51(H51), C51A(H51A)
7.d Fitted hexagon refined as free rotating group:
 N13(C43,C47,C46,C45,C44), N13A(C43A,C47A,C46A,C45A,C44A)
7.e Idealised Me refined as rotating group:
 C15(H15a,H15b,H15c), C15A(H15d,H15e,H15f), C16(H16a,H16b,H16c), C16A(H16d,
 H16e,H16f), C18(H18a,H18b,H18c), C18A(H18d,H18e,H18f), C19(H19a,H19b,H19c),
 C19A(H19d,H19e,H19f), C34(H34a,H34b,H34c), C34A(H34d,H34e,H34f), C35(H35a,H35b,
 H35c), C35A(H35d,H35e,H35f), C37(H37a,H37b,H37c), C37A(H37d,H37e,H37f),
 C38(H38a,H38b,H38c), C38A(H38d,H38e,H38f), C53(H53a,H53b,H53c), C53A(H53d,H53e,
 H53f), C54(H54a,H54b,H54c), C54A(H54d,H54e,H54f), C56(H56a,H56b,H56c),
 C56A(H56d,H56e,H56f), C57(H57a,H57b,H57c), C57A(H57d,H57e,H57f)
;
_olex2_exptl_crystal_mounting_method 'MiTeGen 100 micron MicroLoop'
_olex2_submission_special_instructions 'No special instructions were received'

loop_
_space_group_symop_operation_xyz
'x, y, z'
'-y, x-y, z+1/3'
'-x+y, -x, z+2/3'

loop_
_atom_site_label
_atom_site_type_symbol
_atom_site_fract_x
_atom_site_fract_y
_atom_site_fract_z
_atom_site_U_iso_or_equiv
_atom_site_adp_type
_atom_site_occupancy
_atom_site_site_symmetry_order
_atom_site_calc_flag
_atom_site_refinement_flags_posn
_atom_site_refinement_flags_adp
_atom_site_refinement_flags_occupancy
_atom_site_disorder_assembly
_atom_site_disorder_group
Cu1 Cu 0.93322(11) 0.33347(12) 0.58539(3) 0.0759(3) Uani 1 1 d D U . . .
N1 N 1.156(4) 0.604(4) 0.5527(11) 0.059(2) Uani 0.482(9) 1 d D U P A 1
N1A N 0.886(3) 0.063(4) 0.6180(10) 0.060(3) Uani 0.518(9) 1 d D U P A 2
N2 N 0.9779(17) 0.6097(17) 0.5722(4) 0.060(3) Uani 0.482(9) 1 d D U P A 1
N2A N 0.7014(19) 0.0560(16) 0.5981(4) 0.064(3) Uani 0.518(9) 1 d D U P A 2
N3 N 0.7269(12) 0.3124(12) 0.5796(3) 0.0489(19) Uani 0.482(9) 1 d D U P A 1
N3A N 0.7464(11) 0.3542(13) 0.5910(3) 0.056(2) Uani 0.518(9) 1 d D U P A 2
N4 N 0.7091(18) 0.0283(16) 0.5924(4) 0.052(2) Uani 0.482(9) 1 d D U P A 1
N4A N 1.0135(15) 0.6384(15) 0.5782(3) 0.055(2) Uani 0.518(9) 1 d D U P A 2
N5 N 0.901(3) 0.069(4) 0.6181(11) 0.055(3) Uani 0.482(9) 1 d D U P A 1
N5A N 1.166(4) 0.598(4) 0.5528(10) 0.057(2) Uani 0.518(9) 1 d D U P A 2
C1 C 1.057(3) 0.5431(19) 0.5726(7) 0.060(3) Uani 0.482(9) 1 d D U P A 1
C1A C 0.847(3) 0.125(2) 0.5988(8) 0.063(3) Uani 0.518(9) 1 d D U P A 2
C2 C 1.172(3) 0.740(3) 0.5436(7) 0.062(3) Uani 0.482(9) 1 d D U P A 1
H2 H 1.240799 0.808851 0.529666 0.074 Uiso 0.482(9) 1 calc R U P A 1
C2A C 0.767(2) -0.073(3) 0.6270(7) 0.062(4) Uani 0.518(9) 1 d D U P A 2
H2A H 0.767727 -0.142195 0.640661 0.074 Uiso 0.518(9) 1 calc R U P A 2
C3 C 1.065(2) 0.748(3) 0.5594(7) 0.061(3) Uani 0.482(9) 1 d D U P A 1
H3 H 1.052812 0.830445 0.561406 0.073 Uiso 0.482(9) 1 calc R U P A 1
C3A C 0.651(3) -0.081(3) 0.6116(7) 0.064(4) Uani 0.518(9) 1 d D U P A 2
H3A H 0.556291 -0.162659 0.610196 0.077 Uiso 0.518(9) 1 calc R U P A 2
C4 C 0.8432(16) 0.5754(14) 0.5833(3) 0.059(2) Uani 0.482(9) 1 d D U P A 1
H4 H 0.832297 0.654197 0.590323 0.071 Uiso 0.482(9) 1 calc R U P A 1
C4A C 0.6024(15) 0.0917(15) 0.5871(3) 0.064(2) Uani 0.518(9) 1 d D U P A 2
H4A H 0.513241 0.013499 0.579650 0.077 Uiso 0.518(9) 1 calc R U P A 2
C5 C 0.7186(16) 0.4344(15) 0.5855(3) 0.051(2) Uani 0.482(9) 1 d D U P A 1
C5A C 0.6180(16) 0.2331(15) 0.5855(3) 0.058(2) Uani 0.518(9) 1 d D U P A 2
C6 C 0.5975(15) 0.1802(15) 0.5800(3) 0.048(2) Uani 0.482(9) 1 d D U P A 1
C6A C 0.7518(15) 0.4880(15) 0.5907(3) 0.056(2) Uani 0.518(9) 1 d D U P A 2
C7 C 0.4627(17) 0.1634(17) 0.5843(3) 0.056(2) Uani 0.482(9) 1 d D U P A 1
H7 H 0.377580 0.070202 0.584150 0.068 Uiso 0.482(9) 1 calc R U P A 1
C7A C 0.6318(15) 0.5018(18) 0.5866(3) 0.064(2) Uani 0.518(9) 1 d D U P A 2
H7A H 0.638314 0.594334 0.587049 0.077 Uiso 0.518(9) 1 calc R U P A 2
C8 C 0.4561(16) 0.2934(16) 0.5891(3) 0.053(2) Uani 0.482(9) 1 d D U P A 1
H8 H 0.364454 0.287598 0.591698 0.064 Uiso 0.482(9) 1 calc R U P A 1
C8A C 0.4968(16) 0.3727(17) 0.5817(3) 0.062(2) Uani 0.518(9) 1 d D U P A 2
H8A H 0.411579 0.379227 0.578816 0.075 Uiso 0.518(9) 1 calc R U P A 2
C9 C 0.5831(18) 0.4284(17) 0.5901(3) 0.056(2) Uani 0.482(9) 1 d D U P A 1
H9 H 0.579289 0.514614 0.593671 0.067 Uiso 0.482(9) 1 calc R U P A 1
C9A C 0.4865(16) 0.2373(18) 0.5810(3) 0.063(2) Uani 0.518(9) 1 d D U P A 2
H9A H 0.396036 0.151034 0.577616 0.076 Uiso 0.518(9) 1 calc R U P A 2
C10 C 0.6108(15) 0.0494(13) 0.5710(3) 0.052(2) Uani 0.482(9) 1 d D U P A 1
H10A H 0.513200 -0.038781 0.571293 0.063 Uiso 0.482(9) 1 calc R U P A 1
H10B H 0.649150 0.062635 0.549682 0.063 Uiso 0.482(9) 1 calc R U P A 1
C10A C 0.8951(13) 0.6176(13) 0.6000(3) 0.058(2) Uani 0.518(9) 1 d D U P A 2
H10C H 0.886040 0.705933 0.600044 0.069 Uiso 0.518(9) 1 calc R U P A 2
H10D H 0.920430 0.602842 0.621174 0.069 Uiso 0.518(9) 1 calc R U P A 2
C11 C 0.851(3) 0.148(2) 0.5998(9) 0.059(3) Uani 0.482(9) 1 d D U P A 1
C11A C 1.035(2) 0.5179(19) 0.5703(6) 0.060(3) Uani 0.518(9) 1 d D U P A 2
C12 C 0.796(2) -0.068(3) 0.6236(7) 0.052(3) Uani 0.482(9) 1 d D U P A 1
H12 H 0.807447 -0.138135 0.635214 0.063 Uiso 0.482(9) 1 calc R U P A 1
C12A C 1.198(2) 0.736(3) 0.5468(6) 0.056(3) Uani 0.518(9) 1 d D U P A 2
H12A H 1.277151 0.804909 0.534808 0.067 Uiso 0.518(9) 1 calc R U P A 2
C13 C 0.675(3) -0.091(3) 0.6103(8) 0.054(3) Uani 0.482(9) 1 d D U P A 1
H13 H 0.581127 -0.173882 0.612692 0.064 Uiso 0.482(9) 1 calc R U P A 1
C13A C 1.098(2) 0.758(2) 0.5606(7) 0.056(3) Uani 0.518(9) 1 d D U P A 2
H13A H 1.088539 0.841798 0.558606 0.067 Uiso 0.518(9) 1 calc R U P A 2
C14 C 1.238(4) 0.541(4) 0.5378(8) 0.064(3) Uani 0.482(9) 1 d D U P A 1
H14 H 1.197062 0.441141 0.546492 0.077 Uiso 0.482(9) 1 calc R U P A 1
C14A C 1.030(3) 0.126(3) 0.6330(8) 0.065(3) Uani 0.518(9) 1 d D U P A 2
H14A H 1.089921 0.226212 0.624256 0.078 Uiso 0.518(9) 1 calc R U P A 2
C15 C 1.395(3) 0.625(4) 0.5485(6) 0.076(5) Uani 0.482(9) 1 d D U P A 1
H15A H 1.439896 0.725696 0.540928 0.114 Uiso 0.482(9) 1 calc R U P A 1
H15B H 1.447974 0.579204 0.540297 0.114 Uiso 0.482(9) 1 calc R U P A 1
H15C H 1.398115 0.625571 0.571100 0.114 Uiso 0.482(9) 1 calc R U P A 1
C15A C 1.104(4) 0.042(4) 0.6231(6) 0.076(5) Uani 0.518(9) 1 d D U P A 2
H15D H 1.049640 -0.057671 0.631284 0.113 Uiso 0.518(9) 1 calc R U P A 2
H15E H 1.203592 0.089585 0.631176 0.113 Uiso 0.518(9) 1 calc R U P A 2
H15F H 1.106427 0.038250 0.600510 0.113 Uiso 0.518(9) 1 calc R U P A 2
C16 C 1.208(5) 0.522(3) 0.5038(7) 0.071(6) Uani 0.482(9) 1 d D U P A 1
H16A H 1.103120 0.464917 0.500262 0.107 Uiso 0.482(9) 1 calc R U P A 1
H16B H 1.254832 0.470206 0.494926 0.107 Uiso 0.482(9) 1 calc R U P A 1
H16C H 1.247587 0.617113 0.493921 0.107 Uiso 0.482(9) 1 calc R U P A 1
C16A C 1.018(4) 0.145(3) 0.6670(7) 0.078(6) Uani 0.518(9) 1 d D U P A 2
H16D H 0.981360 0.212606 0.670315 0.117 Uiso 0.518(9) 1 calc R U P A 2
H16E H 1.114245 0.185180 0.676619 0.117 Uiso 0.518(9) 1 calc R U P A 2
H16F H 0.951113 0.051124 0.676365 0.117 Uiso 0.518(9) 1 calc R U P A 2
C17 C 1.049(3) 0.139(3) 0.6302(8) 0.060(3) Uani 0.482(9) 1 d D U P A 1
H17 H 1.115270 0.226297 0.617475 0.072 Uiso 0.482(9) 1 calc R U P A 1
C17A C 1.243(3) 0.527(3) 0.5404(8) 0.060(3) Uani 0.518(9) 1 d D U P A 2
H17A H 1.221823 0.439940 0.553094 0.072 Uiso 0.518(9) 1 calc R U P A 2
C18 C 1.107(4) 0.030(4) 0.6315(6) 0.068(5) Uani 0.482(9) 1 d D U P A 1
H18A H 1.041688 -0.054077 0.644025 0.103 Uiso 0.482(9) 1 calc R U P A 1
H18B H 1.204733 0.078380 0.640703 0.103 Uiso 0.482(9) 1 calc R U P A 1
H18C H 1.112345 -0.001735 0.610496 0.103 Uiso 0.482(9) 1 calc R U P A 1
C18A C 1.195(4) 0.482(3) 0.5065(6) 0.067(5) Uani 0.518(9) 1 d D U P A 2
H18D H 1.089029 0.420880 0.505635 0.101 Uiso 0.518(9) 1 calc R U P A 2
H18E H 1.240410 0.428341 0.498388 0.101 Uiso 0.518(9) 1 calc R U P A 2
H18F H 1.225198 0.569767 0.493923 0.101 Uiso 0.518(9) 1 calc R U P A 2
C19 C 1.048(3) 0.182(3) 0.6642(7) 0.062(5) Uani 0.482(9) 1 d D U P A 1
H19A H 0.998493 0.239327 0.665688 0.092 Uiso 0.482(9) 1 calc R U P A 1
H19B H 1.148062 0.241049 0.671693 0.092 Uiso 0.482(9) 1 calc R U P A 1
H19C H 0.996236 0.094575 0.676886 0.092 Uiso 0.482(9) 1 calc R U P A 1
C19A C 1.409(2) 0.634(4) 0.5392(5) 0.069(4) Uani 0.518(9) 1 d D U P A 2
H19D H 1.428898 0.720479 0.527278 0.104 Uiso 0.518(9) 1 calc R U P A 2
H19E H 1.457788 0.586549 0.529386 0.104 Uiso 0.518(9) 1 calc R U P A 2
H19F H 1.446865 0.663332 0.560281 0.104 Uiso 0.518(9) 1 calc R U P A 2
Cu2 Cu 0.0567(3) 0.7610(4) 0.46503(6) 0.0527(6) Uani 0.529(7) 1 d D U P B 1
Cu2A Cu 0.0339(5) 0.8094(5) 0.46757(7) 0.0728(11) Uani 0.471(7) 1 d D U P B 2
N6 N 0.0734(14) 1.0051(15) 0.5028(3) 0.065(2) Uani 0.529(7) 1 d D U P B 1
N6A N 0.0286(16) 1.0300(17) 0.5092(3) 0.073(3) Uani 0.471(7) 1 d D U P B 2
N7 N 0.2783(14) 1.0098(15) 0.4969(3) 0.066(2) Uani 0.529(7) 1 d D U P B 1
N7A N 0.2384(15) 1.0509(16) 0.5035(3) 0.064(2) Uani 0.471(7) 1 d D U P B 2
N8 N 0.2587(11) 0.7852(15) 0.4523(3) 0.065(2) Uani 0.529(7) 1 d D U P B 1
N8A N 0.2468(14) 0.8503(18) 0.4568(3) 0.074(3) Uani 0.471(7) 1 d D U P B 2
N9 N -0.0040(14) 0.5077(18) 0.4310(3) 0.068(2) Uani 0.529(7) 1 d D U P B 1
N9A N 0.0104(17) 0.576(2) 0.4290(4) 0.084(3) Uani 0.471(7) 1 d D U P B 2
N10 N -0.1978(17) 0.4597(17) 0.4586(5) 0.073(2) Uani 0.529(7) 1 d D U P B 1
N10A N -0.174(2) 0.484(2) 0.4573(6) 0.081(3) Uani 0.471(7) 1 d D U P B 2
C20 C 0.1335(14) 0.9310(16) 0.4884(3) 0.060(2) Uani 0.529(7) 1 d D U P B 1
C20A C 0.0981(18) 0.969(2) 0.4943(4) 0.070(3) Uani 0.471(7) 1 d D U P B 2
C21 C 0.1753(18) 1.1197(18) 0.5203(4) 0.075(3) Uani 0.529(7) 1 d D U P B 1
H21 H 0.158677 1.183740 0.532710 0.091 Uiso 0.529(7) 1 calc R U P B 1
C21A C 0.1208(19) 1.1430(18) 0.5284(4) 0.073(3) Uani 0.471(7) 1 d D U P B 2
H21A H 0.096583 1.199250 0.541608 0.087 Uiso 0.471(7) 1 calc R U P B 2
C22 C 0.3013(17) 1.1231(18) 0.5164(4) 0.076(3) Uani 0.529(7) 1 d D U P B 1
H22 H 0.391485 1.191296 0.525510 0.092 Uiso 0.529(7) 1 calc R U P B 1
C22A C 0.251(2) 1.1557(19) 0.5244(4) 0.069(3) Uani 0.471(7) 1 d D U P B 2
H22A H 0.337804 1.225356 0.534280 0.083 Uiso 0.471(7) 1 calc R U P B 2
C23 C 0.3891(16) 0.980(2) 0.4884(4) 0.071(2) Uani 0.529(7) 1 d D U P B 1
H23 H 0.481127 1.039813 0.497805 0.085 Uiso 0.529(7) 1 calc R U P B 1
C23A C 0.361(2) 1.032(2) 0.4970(3) 0.065(3) Uani 0.471(7) 1 d D U P B 2
H23A H 0.445986 1.088266 0.508947 0.077 Uiso 0.471(7) 1 calc R U P B 2
C24 C 0.3814(14) 0.878(2) 0.4688(3) 0.071(2) Uani 0.529(7) 1 d D U P B 1
C24A C 0.3659(17) 0.942(2) 0.4755(4) 0.071(3) Uani 0.471(7) 1 d D U P B 2
C25 C 0.2644(14) 0.685(2) 0.4332(3) 0.071(2) Uani 0.529(7) 1 d D U P B 1
C25A C 0.2725(16) 0.765(2) 0.4364(4) 0.078(3) Uani 0.471(7) 1 d D U P B 2
C26 C 0.3796(15) 0.662(2) 0.4285(3) 0.079(3) Uani 0.529(7) 1 d D U P B 1
H26 H 0.373411 0.586050 0.415690 0.095 Uiso 0.529(7) 1 calc R U P B 1
C26A C 0.3980(16) 0.761(2) 0.4321(4) 0.084(3) Uani 0.471(7) 1 d D U P B 2
H26A H 0.405086 0.701896 0.416416 0.101 Uiso 0.471(7) 1 calc R U P B 2
C27 C 0.5085(16) 0.760(2) 0.4447(4) 0.083(3) Uani 0.529(7) 1 d D U P B 1
H27 H 0.594318 0.754651 0.442187 0.100 Uiso 0.529(7) 1 calc R U P B 1
C27A C 0.519(2) 0.849(3) 0.4521(4) 0.084(3) Uani 0.471(7) 1 d D U P B 2
H27A H 0.606743 0.846341 0.450845 0.100 Uiso 0.471(7) 1 calc R U P B 2
C28 C 0.5095(18) 0.862(2) 0.4634(4) 0.080(3) Uani 0.529(7) 1 d D U P B 1
H28 H 0.597509 0.926895 0.473776 0.095 Uiso 0.529(7) 1 calc R U P B 1
C28A C 0.5017(17) 0.936(2) 0.4730(4) 0.079(3) Uani 0.471(7) 1 d D U P B 2
H28A H 0.580110 0.994701 0.486514 0.095 Uiso 0.471(7) 1 calc R U P B 2
C29 C 0.1280(14) 0.590(2) 0.4134(3) 0.076(3) Uani 0.529(7) 1 d D U P B 1
H29A H 0.113996 0.653797 0.398784 0.091 Uiso 0.529(7) 1 calc R U P B 1
H29B H 0.145304 0.521729 0.401076 0.091 Uiso 0.529(7) 1 calc R U P B 1
C29A C 0.1448(17) 0.680(2) 0.4136(4) 0.084(4) Uani 0.471(7) 1 d D U P B 2
H29C H 0.127723 0.749527 0.401717 0.101 Uiso 0.471(7) 1 calc R U P B 2
H29D H 0.172460 0.626816 0.398687 0.101 Uiso 0.471(7) 1 calc R U P B 2
C30 C -0.0638(15) 0.5673(16) 0.4495(4) 0.064(3) Uani 0.529(7) 1 d D U P B 1
C30A C -0.0611(19) 0.6180(19) 0.4493(5) 0.079(3) Uani 0.471(7) 1 d D U P B 2
C31 C -0.2168(19) 0.3301(19) 0.4478(4) 0.077(3) Uani 0.529(7) 1 d D U P B 1
H31 H -0.297471 0.236386 0.451881 0.093 Uiso 0.529(7) 1 calc R U P B 1
C31A C -0.173(2) 0.371(2) 0.4422(5) 0.085(3) Uani 0.471(7) 1 d D U P B 2
H31A H -0.244916 0.271246 0.443721 0.102 Uiso 0.471(7) 1 calc R U P B 2
C32 C -0.0992(19) 0.360(2) 0.4303(4) 0.076(3) Uani 0.529(7) 1 d D U P B 1
H32 H -0.084801 0.290878 0.419318 0.091 Uiso 0.529(7) 1 calc R U P B 1
C32A C -0.054(2) 0.425(3) 0.4252(4) 0.084(3) Uani 0.471(7) 1 d D U P B 2
H32A H -0.020480 0.373575 0.413017 0.101 Uiso 0.471(7) 1 calc R U P B 2
C33 C -0.0771(16) 0.9667(17) 0.4993(3) 0.068(3) Uani 0.529(7) 1 d D U P B 1
H33 H -0.116652 0.896813 0.481652 0.082 Uiso 0.529(7) 1 calc R U P B 1
C33A C -0.1247(19) 0.979(2) 0.5070(5) 0.085(3) Uani 0.471(7) 1 d D U P B 2
H33A H -0.161122 0.922920 0.487325 0.102 Uiso 0.471(7) 1 calc R U P B 2
C34 C -0.166(2) 0.889(3) 0.5269(5) 0.084(5) Uani 0.529(7) 1 d D U P B 1
H34A H -0.123873 0.948448 0.545363 0.126 Uiso 0.529(7) 1 calc R U P B 1
H34B H -0.168428 0.795921 0.529349 0.126 Uiso 0.529(7) 1 calc R U P B 1
H34C H -0.265858 0.870213 0.524057 0.126 Uiso 0.529(7) 1 calc R U P B 1
C34A C -0.203(3) 0.875(3) 0.5339(7) 0.098(6) Uani 0.471(7) 1 d D U P B 2
H34D H -0.170781 0.927668 0.553514 0.147 Uiso 0.471(7) 1 calc R U P B 2
H34E H -0.180636 0.795637 0.533756 0.147 Uiso 0.471(7) 1 calc R U P B 2
H34F H -0.308391 0.833771 0.531734 0.147 Uiso 0.471(7) 1 calc R U P B 2
C35 C -0.092(2) 1.098(2) 0.4903(5) 0.095(4) Uani 0.529(7) 1 d D U P B 1
H35A H -0.192956 1.064756 0.484514 0.143 Uiso 0.529(7) 1 calc R U P B 1
H35B H -0.028011 1.147740 0.472723 0.143 Uiso 0.529(7) 1 calc R U P B 1
H35C H -0.064350 1.164680 0.507840 0.143 Uiso 0.529(7) 1 calc R U P B 1
C35A C -0.151(3) 1.110(3) 0.5057(8) 0.123(6) Uani 0.471(7) 1 d D U P B 2
H35D H -0.223100 1.092877 0.489714 0.184 Uiso 0.471(7) 1 calc R U P B 2
H35E H -0.059531 1.198732 0.500875 0.184 Uiso 0.471(7) 1 calc R U P B 2
H35F H -0.187099 1.121225 0.525797 0.184 Uiso 0.471(7) 1 calc R U P B 2
C36 C -0.295(2) 0.491(3) 0.4794(4) 0.074(3) Uani 0.529(7) 1 d D U P B 1
H36 H -0.258440 0.597839 0.478899 0.089 Uiso 0.529(7) 1 calc R U P B 1
C36A C -0.292(2) 0.459(3) 0.4797(5) 0.088(4) Uani 0.471(7) 1 d D U P B 2
H36A H -0.357141 0.356703 0.472641 0.106 Uiso 0.471(7) 1 calc R U P B 2
C37 C -0.4453(13) 0.4134(13) 0.4668(3) 0.052(2) Uani 0.529(7) 1 d D U P B 1
H37A H -0.478255 0.309430 0.464940 0.078 Uiso 0.529(7) 1 calc R U P B 1
H37B H -0.446324 0.452807 0.446392 0.078 Uiso 0.529(7) 1 calc R U P B 1
H37C H -0.510305 0.426802 0.480744 0.078 Uiso 0.529(7) 1 calc R U P B 1
C37A C -0.374(3) 0.512(3) 0.4648(5) 0.100(4) Uani 0.471(7) 1 d D U P B 2
H37D H -0.319036 0.619051 0.464750 0.150 Uiso 0.471(7) 1 calc R U P B 2
H37E H -0.466029 0.478836 0.475881 0.150 Uiso 0.471(7) 1 calc R U P B 2
H37F H -0.394380 0.476726 0.443498 0.150 Uiso 0.471(7) 1 calc R U P B 2
C38 C -0.277(4) 0.451(4) 0.5111(5) 0.083(6) Uani 0.529(7) 1 d D U P B 1
H38A H -0.344401 0.462243 0.524916 0.125 Uiso 0.529(7) 1 calc R U P B 1
H38B H -0.177211 0.514909 0.518002 0.125 Uiso 0.529(7) 1 calc R U P B 1
H38C H -0.299435 0.349904 0.511431 0.125 Uiso 0.529(7) 1 calc R U P B 1
C38A C -0.272(5) 0.415(5) 0.5098(6) 0.091(7) Uani 0.471(7) 1 d D U P B 2
H38D H -0.325363 0.437977 0.525055 0.136 Uiso 0.471(7) 1 calc R U P B 2
H38E H -0.167989 0.467116 0.514984 0.136 Uiso 0.471(7) 1 calc R U P B 2
H38F H -0.308040 0.310133 0.509821 0.136 Uiso 0.471(7) 1 calc R U P B 2
Cu3 Cu 0.2771(2) 0.3716(3) 0.37240(6) 0.0524(6) Uani 0.544(6) 1 d D U P C 1
Cu3A Cu 0.2993(5) 0.4435(7) 0.36979(7) 0.0705(10) Uani 0.456(6) 1 d D U P C 2
N11 N 0.2610(13) 0.5992(17) 0.3344(3) 0.064(2) Uani 0.544(6) 1 d D U P C 1
N11A N 0.3065(17) 0.670(2) 0.3276(4) 0.073(3) Uani 0.456(6) 1 d D U P C 2
N12 N 0.0557(14) 0.3985(18) 0.3403(3) 0.066(2) Uani 0.544(6) 1 d D U P C 1
N12A N 0.0953(15) 0.4784(19) 0.3336(3) 0.059(2) Uani 0.456(6) 1 d D U P C 2
N13 N 0.0737(8) 0.1901(10) 0.3853(2) 0.069(2) Uani 0.544(6) 1 d DG U P C 1
C43 C -0.0511(10) 0.1586(11) 0.3689(2) 0.072(2) Uani 0.544(6) 1 d DG U P C 1
C47 C -0.1761(8) 0.0237(13) 0.3721(2) 0.083(3) Uani 0.544(6) 1 d G U P C 1
H47 H -0.261348 0.002173 0.360869 0.099 Uiso 0.544(6) 1 calc R U P C 1
C46 C -0.1763(9) -0.0797(11) 0.3919(3) 0.086(3) Uani 0.544(6) 1 d G U P C 1
H46 H -0.261736 -0.171882 0.394088 0.103 Uiso 0.544(6) 1 calc R U P C 1
C45 C -0.0515(11) -0.0482(11) 0.4083(2) 0.089(3) Uani 0.544(6) 1 d G U P C 1
H45 H -0.051682 -0.118865 0.421808 0.106 Uiso 0.544(6) 1 calc R U P C 1
C44 C 0.0735(9) 0.0867(12) 0.4051(2) 0.078(3) Uani 0.544(6) 1 d DG U P C 1
N13A N 0.0802(9) 0.2626(12) 0.3804(2) 0.066(2) Uani 0.456(6) 1 d DG U P C 2
C43A C -0.0360(11) 0.2377(13) 0.3615(2) 0.064(3) Uani 0.456(6) 1 d DG U P C 2
C47A C -0.1677(9) 0.1084(15) 0.3641(2) 0.078(3) Uani 0.456(6) 1 d G U P C 2
H47A H -0.247168 0.091355 0.351244 0.093 Uiso 0.456(6) 1 calc R U P C 2
C46A C -0.1831(10) 0.0041(13) 0.3855(3) 0.078(3) Uani 0.456(6) 1 d G U P C 2
H46A H -0.273046 -0.084296 0.387287 0.093 Uiso 0.456(6) 1 calc R U P C 2
C45A C -0.0668(12) 0.0290(13) 0.4044(3) 0.079(3) Uani 0.456(6) 1 d G U P C 2
H45A H -0.077289 -0.042309 0.418989 0.095 Uiso 0.456(6) 1 calc R U P C 2
C44A C 0.0649(10) 0.1583(14) 0.4018(2) 0.070(3) Uani 0.456(6) 1 d DG U P C 2
N14 N 0.3336(15) 0.1774(15) 0.4067(3) 0.066(2) Uani 0.544(6) 1 d D U P C 1
N14A N 0.3267(16) 0.239(2) 0.4086(3) 0.072(3) Uani 0.456(6) 1 d D U P C 2
N15 N 0.5193(14) 0.3031(15) 0.3786(4) 0.063(2) Uani 0.544(6) 1 d D U P C 1
N15A N 0.5223(17) 0.3514(19) 0.3803(4) 0.065(3) Uani 0.456(6) 1 d D U P C 2
C39 C 0.2001(14) 0.4643(19) 0.3493(3) 0.062(2) Uani 0.544(6) 1 d D U P C 1
C39A C 0.2353(18) 0.537(2) 0.3430(4) 0.066(3) Uani 0.456(6) 1 d D U P C 2
C40 C 0.1598(17) 0.614(2) 0.3171(3) 0.071(2) Uani 0.544(6) 1 d D U P C 1
H40 H 0.175975 0.695113 0.304997 0.085 Uiso 0.544(6) 1 calc R U P C 1
C40A C 0.2154(19) 0.690(2) 0.3082(4) 0.072(3) Uani 0.456(6) 1 d D U P C 2
H40A H 0.240072 0.768998 0.294409 0.086 Uiso 0.456(6) 1 calc R U P C 2
C41 C 0.0336(17) 0.489(2) 0.3209(4) 0.075(3) Uani 0.544(6) 1 d D U P C 1
H41 H -0.056563 0.466022 0.311716 0.090 Uiso 0.544(6) 1 calc R U P C 1
C41A C 0.083(2) 0.573(2) 0.3132(4) 0.068(3) Uani 0.456(6) 1 d D U P C 2
H41A H -0.004951 0.557365 0.304188 0.081 Uiso 0.456(6) 1 calc R U P C 2
C42 C -0.0555(15) 0.257(2) 0.3485(4) 0.073(3) Uani 0.544(6) 1 d D U P C 1
H42 H -0.146423 0.224478 0.338620 0.088 Uiso 0.544(6) 1 calc R U P C 1
C42A C -0.0274(19) 0.339(2) 0.3403(4) 0.061(3) Uani 0.456(6) 1 d D U P C 2
H42A H -0.113279 0.312790 0.328851 0.073 Uiso 0.456(6) 1 calc R U P C 2
C48 C 0.2029(15) 0.130(2) 0.4241(3) 0.078(3) Uani 0.544(6) 1 d D U P C 1
H48A H 0.216188 0.209411 0.438122 0.093 Uiso 0.544(6) 1 calc R U P C 1
H48B H 0.186451 0.046269 0.437155 0.093 Uiso 0.544(6) 1 calc R U P C 1
C48A C 0.1897(17) 0.204(2) 0.4233(4) 0.075(3) Uani 0.456(6) 1 d D U P C 2
H48C H 0.203664 0.290544 0.434969 0.090 Uiso 0.456(6) 1 calc R U P C 2
H48D H 0.164675 0.125154 0.438445 0.090 Uiso 0.456(6) 1 calc R U P C 2
C49 C 0.3947(15) 0.2948(17) 0.3883(3) 0.060(2) Uani 0.544(6) 1 d D U P C 1
C49A C 0.3961(18) 0.351(2) 0.3881(4) 0.065(3) Uani 0.456(6) 1 d D U P C 2
C50 C 0.5384(18) 0.1951(18) 0.3907(4) 0.070(3) Uani 0.544(6) 1 d D U P C 1
H50 H 0.618810 0.180568 0.387520 0.084 Uiso 0.544(6) 1 calc R U P C 1
C50A C 0.520(2) 0.236(2) 0.3943(5) 0.071(3) Uani 0.456(6) 1 d D U P C 2
H50A H 0.593727 0.210322 0.392189 0.085 Uiso 0.456(6) 1 calc R U P C 2
C51 C 0.4231(18) 0.1155(18) 0.4077(3) 0.072(3) Uani 0.544(6) 1 d D U P C 1
H51 H 0.403588 0.030351 0.418788 0.086 Uiso 0.544(6) 1 calc R U P C 1
C51A C 0.398(2) 0.161(2) 0.4118(4) 0.074(3) Uani 0.456(6) 1 d D U P C 2
H51A H 0.368286 0.075053 0.423563 0.089 Uiso 0.456(6) 1 calc R U P C 2
C52 C 0.4122(15) 0.7133(18) 0.3381(3) 0.067(3) Uani 0.544(6) 1 d D U P C 1
H52 H 0.452141 0.686453 0.356283 0.080 Uiso 0.544(6) 1 calc R U P C 1
C52A C 0.461(2) 0.769(2) 0.3288(5) 0.089(4) Uani 0.456(6) 1 d D U P C 2
H52A H 0.499976 0.756071 0.348922 0.107 Uiso 0.456(6) 1 calc R U P C 2
C53 C 0.504(2) 0.727(2) 0.3109(4) 0.081(4) Uani 0.544(6) 1 d D U P C 1
H53A H 0.507526 0.636708 0.308380 0.121 Uiso 0.544(6) 1 calc R U P C 1
H53B H 0.603138 0.808296 0.314065 0.121 Uiso 0.544(6) 1 calc R U P C 1
H53C H 0.462878 0.744329 0.292230 0.121 Uiso 0.544(6) 1 calc R U P C 1
C53A C 0.537(3) 0.738(3) 0.3023(6) 0.099(5) Uani 0.456(6) 1 d D U P C 2
H53D H 0.508467 0.634335 0.302336 0.149 Uiso 0.456(6) 1 calc R U P C 2
H53E H 0.643093 0.796568 0.304936 0.149 Uiso 0.456(6) 1 calc R U P C 2
H53F H 0.509704 0.762293 0.282561 0.149 Uiso 0.456(6) 1 calc R U P C 2
C54 C 0.4285(18) 0.8651(19) 0.3451(5) 0.096(4) Uani 0.544(6) 1 d D U P C 1
H54A H 0.386618 0.893015 0.328102 0.144 Uiso 0.544(6) 1 calc R U P C 1
H54B H 0.531775 0.937689 0.347314 0.144 Uiso 0.544(6) 1 calc R U P C 1
H54C H 0.377320 0.859791 0.364350 0.144 Uiso 0.544(6) 1 calc R U P C 1
C54A C 0.507(3) 0.934(2) 0.3246(7) 0.123(6) Uani 0.456(6) 1 d D U P C 2
H54D H 0.457915 0.944540 0.306438 0.185 Uiso 0.456(6) 1 calc R U P C 2
H54E H 0.612318 0.992321 0.321894 0.185 Uiso 0.456(6) 1 calc R U P C 2
H54F H 0.478114 0.967494 0.343025 0.185 Uiso 0.456(6) 1 calc R U P C 2
C55 C 0.625(2) 0.414(2) 0.3575(4) 0.079(4) Uani 0.544(6) 1 d D U P C 1
H55 H 0.561479 0.455827 0.353099 0.095 Uiso 0.544(6) 1 calc R U P C 1
C55A C 0.6327(19) 0.462(2) 0.3586(4) 0.060(3) Uani 0.456(6) 1 d D U P C 2
H55A H 0.611244 0.543037 0.357529 0.072 Uiso 0.456(6) 1 calc R U P C 2
C56 C 0.609(4) 0.355(3) 0.3267(4) 0.080(6) Uani 0.544(6) 1 d D U P C 1
H56A H 0.643600 0.285111 0.326345 0.120 Uiso 0.544(6) 1 calc R U P C 1
H56B H 0.665747 0.434077 0.312182 0.120 Uiso 0.544(6) 1 calc R U P C 1
H56C H 0.506029 0.305862 0.320836 0.120 Uiso 0.544(6) 1 calc R U P C 1
C56A C 0.606(4) 0.399(3) 0.3273(5) 0.073(6) Uani 0.456(6) 1 d D U P C 2
H56D H 0.596675 0.302230 0.328237 0.110 Uiso 0.456(6) 1 calc R U P C 2
H56E H 0.688321 0.462079 0.313903 0.110 Uiso 0.456(6) 1 calc R U P C 2
H56F H 0.516782 0.390806 0.319025 0.110 Uiso 0.456(6) 1 calc R U P C 2
C57 C 0.731(3) 0.541(2) 0.3727(5) 0.136(9) Uani 0.544(6) 1 d D U P C 1
H57A H 0.791358 0.516965 0.385937 0.204 Uiso 0.544(6) 1 calc R U P C 1
H57B H 0.682865 0.580544 0.385428 0.204 Uiso 0.544(6) 1 calc R U P C 1
H57C H 0.793128 0.613414 0.357349 0.204 Uiso 0.544(6) 1 calc R U P C 1
C57A C 0.7830(16) 0.526(2) 0.3700(4) 0.062(3) Uani 0.456(6) 1 d D U P C 2
H57D H 0.789155 0.565224 0.390830 0.093 Uiso 0.456(6) 1 calc R U P C 2
H57E H 0.848603 0.604560 0.356162 0.093 Uiso 0.456(6) 1 calc R U P C 2
H57F H 0.811258 0.451210 0.370739 0.093 Uiso 0.456(6) 1 calc R U P C 2

loop_
_atom_site_aniso_label
_atom_site_aniso_U_11
_atom_site_aniso_U_22
_atom_site_aniso_U_33
_atom_site_aniso_U_23
_atom_site_aniso_U_13
_atom_site_aniso_U_12
Cu1 0.0762(6) 0.0660(5) 0.0819(6) 0.0358(4) 0.0177(5) 0.0329(5)
N1 0.070(5) 0.041(4) 0.050(4) -0.001(3) 0.003(4) 0.015(3)
N1A 0.076(4) 0.044(4) 0.048(4) 0.001(3) 0.001(4) 0.022(3)
N2 0.076(4) 0.047(4) 0.048(5) 0.002(4) 0.003(4) 0.024(3)
N2A 0.076(3) 0.053(4) 0.048(5) 0.002(4) 0.000(4) 0.021(3)
N3 0.075(4) 0.047(3) 0.027(5) -0.001(3) 0.003(4) 0.032(3)
N3A 0.068(3) 0.054(4) 0.028(5) -0.002(3) -0.003(4) 0.016(3)
N4 0.071(4) 0.045(4) 0.046(5) 0.002(3) 0.002(3) 0.034(3)
N4A 0.064(4) 0.048(4) 0.042(5) 0.001(3) 0.000(4) 0.019(3)
N5 0.071(4) 0.044(4) 0.050(4) 0.005(4) 0.000(4) 0.028(3)
N5A 0.064(4) 0.044(4) 0.052(4) 0.004(3) 0.002(4) 0.020(3)
C1 0.070(5) 0.045(5) 0.052(5) 0.004(4) 0.004(4) 0.020(4)
C1A 0.075(4) 0.050(5) 0.052(5) 0.007(4) 0.001(4) 0.021(3)
C2 0.071(6) 0.043(4) 0.055(6) 0.002(4) 0.001(5) 0.016(4)
C2A 0.078(5) 0.043(4) 0.052(6) 0.001(4) 0.004(5) 0.022(4)
C3 0.073(6) 0.047(4) 0.050(5) 0.003(4) -0.001(5) 0.022(4)
C3A 0.076(5) 0.050(4) 0.051(5) 0.002(4) 0.005(5) 0.021(4)
C4 0.079(4) 0.048(4) 0.044(5) -0.003(4) 0.002(4) 0.026(3)
C4A 0.075(4) 0.054(4) 0.046(5) -0.001(4) -0.004(4) 0.019(3)
C5 0.075(4) 0.046(4) 0.033(5) -0.001(4) 0.004(4) 0.032(3)
C5A 0.070(4) 0.053(4) 0.034(5) 0.000(4) -0.006(4) 0.017(3)
C6 0.074(4) 0.046(4) 0.030(5) -0.002(4) -0.002(4) 0.035(3)
C6A 0.066(4) 0.054(4) 0.030(4) -0.001(4) 0.002(4) 0.017(3)
C7 0.076(4) 0.055(4) 0.046(5) -0.003(5) -0.002(4) 0.039(4)
C7A 0.068(4) 0.065(5) 0.043(5) -0.003(5) 0.000(4) 0.021(4)
C8 0.073(4) 0.057(5) 0.042(5) 0.002(4) 0.001(5) 0.041(4)
C8A 0.064(4) 0.065(5) 0.043(5) 0.001(5) -0.001(5) 0.021(4)
C9 0.077(4) 0.057(5) 0.038(5) 0.001(5) 0.005(4) 0.037(4)
C9A 0.073(4) 0.064(5) 0.038(5) 0.003(5) -0.004(4) 0.023(4)
C10 0.075(5) 0.048(4) 0.040(5) -0.005(4) -0.003(4) 0.035(4)
C10A 0.066(4) 0.052(4) 0.042(5) -0.003(4) 0.000(3) 0.019(3)
C11 0.069(4) 0.051(4) 0.054(5) 0.011(4) 0.001(4) 0.028(3)
C11A 0.071(5) 0.050(4) 0.052(5) 0.006(4) 0.007(4) 0.025(4)
C12 0.068(5) 0.043(4) 0.048(6) 0.004(4) 0.003(5) 0.030(4)
C12A 0.062(6) 0.044(4) 0.051(6) 0.004(4) 0.000(5) 0.020(4)
C13 0.069(5) 0.044(4) 0.051(5) 0.004(4) 0.003(5) 0.030(3)
C13A 0.064(6) 0.047(4) 0.048(5) 0.004(4) 0.000(5) 0.021(4)
C14 0.074(5) 0.045(6) 0.059(6) -0.001(5) 0.009(4) 0.018(4)
C14A 0.079(5) 0.047(6) 0.058(6) 0.003(5) -0.004(5) 0.023(4)
C15 0.072(6) 0.064(9) 0.075(12) 0.011(11) 0.009(7) 0.021(6)
C15A 0.085(8) 0.062(8) 0.076(12) 0.014(9) 0.006(9) 0.035(7)
C16 0.094(11) 0.051(13) 0.060(6) -0.006(8) 0.008(6) 0.029(10)
C16A 0.085(13) 0.071(14) 0.059(6) -0.008(8) -0.013(7) 0.024(11)
C17 0.072(5) 0.049(6) 0.055(5) 0.004(5) -0.004(5) 0.027(4)
C17A 0.070(5) 0.046(5) 0.057(5) 0.003(5) 0.005(4) 0.023(4)
C18 0.083(8) 0.069(9) 0.061(11) 0.005(9) -0.005(9) 0.043(7)
C18A 0.087(9) 0.050(12) 0.055(6) 0.005(7) 0.004(6) 0.028(9)
C19 0.068(11) 0.052(11) 0.055(6) 0.005(6) -0.001(6) 0.022(9)
C19A 0.068(5) 0.070(8) 0.057(10) 0.013(9) 0.010(6) 0.026(5)
Cu2 0.0423(9) 0.0673(15) 0.0434(10) -0.0010(10) -0.0028(7) 0.0235(9)
Cu2A 0.0736(19) 0.078(2) 0.0377(11) -0.0059(12) -0.0021(11) 0.0161(14)
N6 0.062(4) 0.072(4) 0.042(5) -0.004(3) 0.000(3) 0.019(3)
N6A 0.068(4) 0.081(5) 0.048(5) -0.007(4) -0.009(4) 0.020(4)
N7 0.056(4) 0.078(5) 0.037(4) 0.008(3) -0.002(3) 0.014(3)
N7A 0.064(4) 0.068(5) 0.034(4) 0.000(3) -0.002(3) 0.014(3)
N8 0.056(3) 0.091(5) 0.033(4) 0.008(4) 0.005(3) 0.026(3)
N8A 0.070(4) 0.086(5) 0.034(4) -0.007(4) 0.008(3) 0.014(4)
N9 0.066(4) 0.091(5) 0.033(4) -0.006(4) -0.001(3) 0.030(4)
N9A 0.078(4) 0.098(5) 0.031(4) -0.013(5) 0.006(3) 0.011(4)
N10 0.058(4) 0.097(5) 0.032(4) -0.010(4) -0.003(3) 0.016(4)
N10A 0.067(5) 0.101(5) 0.034(4) -0.006(4) 0.000(4) 0.011(4)
C20 0.055(4) 0.070(4) 0.040(4) 0.006(3) -0.002(3) 0.021(3)
C20A 0.064(4) 0.076(5) 0.041(5) -0.002(4) -0.004(3) 0.015(3)
C21 0.069(5) 0.075(5) 0.049(5) -0.005(4) 0.001(4) 0.011(4)
C21A 0.068(5) 0.075(6) 0.054(6) -0.007(4) -0.008(4) 0.020(4)
C22 0.065(4) 0.081(5) 0.047(5) 0.001(4) 0.000(4) 0.009(4)
C22A 0.068(5) 0.074(5) 0.045(5) -0.007(4) -0.008(4) 0.020(4)
C23 0.052(4) 0.089(5) 0.044(5) 0.006(4) -0.003(4) 0.015(4)
C23A 0.064(5) 0.073(5) 0.030(5) 0.002(4) 0.003(4) 0.015(4)
C24 0.057(4) 0.093(5) 0.040(4) 0.009(4) 0.005(3) 0.020(3)
C24A 0.066(4) 0.082(5) 0.033(4) -0.001(4) 0.010(3) 0.013(4)
C25 0.064(4) 0.101(6) 0.037(4) 0.003(4) 0.007(3) 0.032(4)
C25A 0.072(4) 0.094(5) 0.036(4) -0.008(4) 0.013(3) 0.017(4)
C26 0.065(4) 0.107(7) 0.055(5) 0.001(5) 0.009(4) 0.035(4)
C26A 0.074(4) 0.101(6) 0.045(5) -0.008(5) 0.015(4) 0.020(4)
C27 0.063(4) 0.109(7) 0.060(6) 0.006(5) 0.010(4) 0.029(5)
C27A 0.071(5) 0.101(7) 0.047(6) -0.010(5) 0.016(4) 0.019(5)
C28 0.058(4) 0.105(6) 0.054(6) 0.006(5) 0.004(4) 0.024(4)
C28A 0.066(4) 0.096(6) 0.043(5) -0.007(5) 0.013(4) 0.017(4)
C29 0.069(4) 0.105(6) 0.038(4) -0.005(4) 0.005(3) 0.032(4)
C29A 0.079(4) 0.097(6) 0.036(5) -0.013(5) 0.012(3) 0.014(5)
C30 0.058(3) 0.089(5) 0.032(4) -0.004(4) -0.002(3) 0.026(3)
C30A 0.068(4) 0.098(5) 0.030(4) -0.007(4) 0.003(4) 0.012(4)
C31 0.070(5) 0.096(5) 0.037(5) -0.009(5) -0.006(4) 0.020(4)
C31A 0.073(5) 0.101(5) 0.037(5) -0.009(4) -0.002(4) 0.010(4)
C32 0.073(5) 0.092(5) 0.040(5) -0.011(5) -0.006(4) 0.025(4)
C32A 0.076(5) 0.097(5) 0.037(5) -0.007(5) 0.001(4) 0.013(4)
C33 0.062(4) 0.077(5) 0.051(6) -0.013(4) 0.007(4) 0.024(4)
C33A 0.068(5) 0.089(6) 0.074(7) -0.020(6) -0.009(5) 0.021(4)
C34 0.072(8) 0.080(9) 0.063(9) -0.014(6) 0.016(6) 0.010(8)
C34A 0.076(10) 0.098(10) 0.082(12) -0.020(8) 0.003(8) 0.014(9)
C35 0.072(8) 0.095(8) 0.114(11) 0.014(7) 0.025(8) 0.037(7)
C35A 0.104(12) 0.115(10) 0.148(17) -0.024(10) -0.039(12) 0.053(9)
C36 0.067(4) 0.091(7) 0.035(4) -0.003(5) 0.007(3) 0.016(4)
C36A 0.070(5) 0.105(8) 0.047(5) -0.002(5) 0.009(4) 0.013(5)
C37 0.062(4) 0.037(5) 0.038(5) -0.003(4) 0.010(4) 0.011(4)
C37A 0.110(10) 0.114(12) 0.067(8) -0.014(9) 0.008(8) 0.048(9)
C38 0.095(10) 0.095(15) 0.032(4) -0.010(6) 0.000(5) 0.027(9)
C38A 0.097(11) 0.106(16) 0.042(6) -0.005(8) 0.016(6) 0.031(10)
Cu3 0.0428(9) 0.0644(14) 0.0435(10) -0.0019(10) -0.0032(6) 0.0218(10)
Cu3A 0.0759(18) 0.111(3) 0.0376(11) 0.0051(17) -0.0016(10) 0.057(2)
N11 0.062(4) 0.100(5) 0.037(4) 0.003(4) 0.000(3) 0.048(3)
N11A 0.070(4) 0.104(5) 0.047(5) 0.001(4) -0.010(4) 0.045(4)
N12 0.061(4) 0.106(5) 0.038(4) -0.005(4) 0.001(3) 0.046(3)
N12A 0.063(4) 0.101(5) 0.029(4) 0.001(4) -0.001(3) 0.051(4)
N13 0.063(3) 0.105(5) 0.037(4) 0.001(4) 0.009(3) 0.040(4)
C43 0.060(3) 0.111(5) 0.042(4) -0.001(4) 0.010(3) 0.041(4)
C47 0.064(4) 0.115(5) 0.056(6) -0.001(5) 0.013(4) 0.035(4)
C46 0.071(4) 0.111(6) 0.059(6) 0.001(5) 0.015(4) 0.033(5)
C45 0.076(4) 0.112(6) 0.055(6) 0.008(5) 0.012(4) 0.029(4)
C44 0.074(4) 0.106(6) 0.042(4) 0.009(4) 0.008(3) 0.035(4)
N13A 0.066(4) 0.106(5) 0.036(4) 0.011(4) 0.005(3) 0.050(4)
C43A 0.062(4) 0.106(5) 0.032(5) 0.011(4) 0.008(3) 0.048(4)
C47A 0.065(4) 0.118(6) 0.045(5) 0.019(5) 0.011(4) 0.042(4)
C46A 0.066(4) 0.115(6) 0.046(6) 0.021(5) 0.015(4) 0.042(5)
C45A 0.074(4) 0.113(6) 0.047(5) 0.018(5) 0.010(4) 0.044(4)
C44A 0.071(3) 0.109(5) 0.038(4) 0.017(4) 0.008(3) 0.050(4)
N14 0.079(4) 0.088(5) 0.032(4) 0.006(4) -0.002(3) 0.042(4)
N14A 0.077(4) 0.109(6) 0.036(4) 0.014(5) 0.000(3) 0.052(4)
N15 0.070(4) 0.096(6) 0.032(4) -0.001(4) -0.003(3) 0.049(4)
N15A 0.072(4) 0.100(6) 0.034(4) 0.003(4) -0.004(3) 0.050(4)
C39 0.062(4) 0.092(5) 0.039(4) -0.005(4) 0.000(3) 0.043(3)
C39A 0.063(4) 0.106(5) 0.038(5) 0.002(4) -0.004(4) 0.050(4)
C40 0.066(4) 0.111(5) 0.047(5) 0.003(4) -0.002(4) 0.053(4)
C40A 0.071(5) 0.099(6) 0.051(6) 0.003(5) -0.008(4) 0.047(5)
C41 0.065(4) 0.118(6) 0.048(5) 0.001(4) -0.002(4) 0.050(4)
C41A 0.069(5) 0.098(6) 0.043(5) 0.004(4) -0.009(5) 0.047(5)
C42 0.057(4) 0.112(5) 0.049(5) -0.002(4) 0.004(4) 0.041(4)
C42A 0.062(5) 0.104(5) 0.031(5) 0.006(4) 0.006(4) 0.051(4)
C48 0.081(4) 0.103(6) 0.038(4) 0.010(4) 0.004(3) 0.037(4)
C48A 0.078(4) 0.113(7) 0.039(5) 0.019(5) 0.004(3) 0.051(4)
C49 0.068(3) 0.085(5) 0.032(4) 0.003(4) -0.001(3) 0.042(4)
C49A 0.067(4) 0.099(6) 0.033(4) 0.005(4) -0.003(3) 0.045(4)
C50 0.088(5) 0.097(6) 0.041(5) -0.010(4) -0.016(4) 0.057(4)
C50A 0.080(5) 0.098(6) 0.044(5) 0.003(5) -0.006(4) 0.051(4)
C51 0.091(5) 0.087(6) 0.044(5) -0.007(4) -0.017(4) 0.050(4)
C51A 0.084(5) 0.103(6) 0.042(5) 0.006(4) -0.003(4) 0.053(4)
C52 0.060(4) 0.105(5) 0.043(5) 0.012(4) 0.007(4) 0.047(4)
C52A 0.071(5) 0.116(6) 0.070(7) 0.014(6) -0.013(5) 0.039(5)
C53 0.073(7) 0.127(10) 0.058(8) 0.022(7) 0.021(6) 0.063(7)
C53A 0.071(9) 0.144(11) 0.080(11) 0.026(9) 0.000(7) 0.052(9)
C54 0.070(8) 0.105(6) 0.107(11) -0.005(7) 0.024(7) 0.039(6)
C54A 0.111(13) 0.108(7) 0.123(15) -0.002(9) -0.036(12) 0.034(7)
C55 0.078(5) 0.109(7) 0.046(4) 0.003(4) 0.010(4) 0.045(5)
C55A 0.070(4) 0.098(7) 0.039(4) 0.007(5) 0.002(3) 0.063(5)
C56 0.104(10) 0.112(13) 0.043(4) 0.010(6) 0.014(5) 0.067(10)
C56A 0.099(10) 0.108(13) 0.038(4) 0.007(6) 0.002(5) 0.071(10)
C57 0.153(13) 0.111(9) 0.068(9) 0.014(7) -0.003(10) 0.008(9)
C57A 0.066(5) 0.102(9) 0.052(7) 0.011(6) 0.005(5) 0.067(5)

loop_
_atom_type_symbol
_atom_type_description
_atom_type_scat_dispersion_real
_atom_type_scat_dispersion_imag
_atom_type_scat_source
C C 0.0033 0.0016 'International Tables Vol C Tables 4.2.6.8 and 6.1.1.4'
H H 0.0000 0.0000 'International Tables Vol C Tables 4.2.6.8 and 6.1.1.4'
Cu Cu 0.3201 1.2651 'International Tables Vol C Tables 4.2.6.8 and 6.1.1.4'
N N 0.0061 0.0033 'International Tables Vol C Tables 4.2.6.8 and 6.1.1.4'

loop_
_geom_angle_atom_site_label_1
_geom_angle_atom_site_label_2
_geom_angle_atom_site_label_3
_geom_angle
_geom_angle_site_symmetry_1
_geom_angle_site_symmetry_3
_geom_angle_publ_flag
C1 Cu1 N3 99.0(9) . . ?
C1A Cu1 N3A 98.4(10) . . ?
C11 Cu1 N3 91.0(10) . . ?
C11 Cu1 C1 169.7(9) . . ?
C11A Cu1 N3A 90.8(9) . . ?
C11A Cu1 C1A 170.4(10) . . ?
C1 N1 C2 111(2) . . ?
C1 N1 C14 126(3) . . ?
C2 N1 C14 122(3) . . ?
C1A N1A C2A 111(2) . . ?
C1A N1A C14A 126(3) . . ?
C2A N1A C14A 122(3) . . ?
C1 N2 C3 107.2(17) . . ?
C1 N2 C4 134.4(16) . . ?
C4 N2 C3 118.1(16) . . ?
C1A N2A C3A 107.1(16) . . ?
C1A N2A C4A 133.7(16) . . ?
C4A N2A C3A 119.2(16) . . ?
C5 N3 Cu1 115.8(9) . . ?
C5 N3 C6 117.1(11) . . ?
C6 N3 Cu1 123.9(8) . . ?
C5A N3A Cu1 115.8(9) . . ?
C5A N3A C6A 118.6(11) . . ?
C6A N3A Cu1 122.8(8) . . ?
C11 N4 C10 120.5(14) . . ?
C13 N4 C10 127.3(15) . . ?
C13 N4 C11 111.5(17) . . ?
C11A N4A C10A 120.6(14) . . ?
C13A N4A C10A 127.2(15) . . ?
C13A N4A C11A 111.7(16) . . ?
C11 N5 C17 121(3) . . ?
C12 N5 C11 113(2) . . ?
C12 N5 C17 126(3) . . ?
C11A N5A C17A 121(2) . . ?
C12A N5A C11A 112.8(19) . . ?
C12A N5A C17A 126(3) . . ?
N1 C1 Cu1 132(2) . . ?
N1 C1 N2 108(2) . . ?
N2 C1 Cu1 110.3(15) . . ?
N1A C1A Cu1 133(2) . . ?
N1A C1A N2A 109(2) . . ?
N2A C1A Cu1 111.3(16) . . ?
N1 C2 H2 127.9 . . ?
C3 C2 N1 104(2) . . ?
C3 C2 H2 127.9 . . ?
N1A C2A H2A 127.8 . . ?
C3A C2A N1A 104(2) . . ?
C3A C2A H2A 127.8 . . ?
N2 C3 H3 127.3 . . ?
C2 C3 N2 105.4(19) . . ?
C2 C3 H3 127.3 . . ?
N2A C3A H3A 127.0 . . ?
C2A C3A N2A 106.0(18) . . ?
C2A C3A H3A 127.0 . . ?
N2 C4 H4 116.6 . . ?
N2 C4 C5 126.9(13) . . ?
C5 C4 H4 116.6 . . ?
N2A C4A H4A 116.3 . . ?
N2A C4A C5A 127.3(13) . . ?
C5A C4A H4A 116.3 . . ?
N3 C5 C4 121.2(12) . . ?
N3 C5 C9 121.8(12) . . ?
C9 C5 C4 116.4(12) . . ?
N3A C5A C4A 121.7(13) . . ?
N3A C5A C9A 122.1(13) . . ?
C4A C5A C9A 115.9(12) . . ?
N3 C6 C10 115.1(11) . . ?
C7 C6 N3 125.3(12) . . ?
C7 C6 C10 119.2(12) . . ?
N3A C6A C10A 115.9(12) . . ?
C7A C6A N3A 123.1(12) . . ?
C7A C6A C10A 120.4(13) . . ?
C6 C7 H7 121.7 . . ?
C6 C7 C8 116.6(13) . . ?
C8 C7 H7 121.7 . . ?
C6A C7A H7A 121.2 . . ?
C6A C7A C8A 117.5(14) . . ?
C8A C7A H7A 121.2 . . ?
C7 C8 H8 119.8 . . ?
C9 C8 C7 120.4(13) . . ?
C9 C8 H8 119.8 . . ?
C7A C8A H8A 119.2 . . ?
C9A C8A C7A 121.6(14) . . ?
C9A C8A H8A 119.2 . . ?
C5 C9 H9 120.7 . . ?
C8 C9 C5 118.7(13) . . ?
C8 C9 H9 120.7 . . ?
C5A C9A H9A 121.4 . . ?
C8A C9A C5A 117.1(13) . . ?
C8A C9A H9A 121.4 . . ?
N4 C10 C6 111.7(11) . . ?
N4 C10 H10A 109.3 . . ?
N4 C10 H10B 109.3 . . ?
C6 C10 H10A 109.3 . . ?
C6 C10 H10B 109.3 . . ?
H10A C10 H10B 107.9 . . ?
N4A C10A C6A 110.8(11) . . ?
N4A C10A H10C 109.5 . . ?
N4A C10A H10D 109.5 . . ?
C6A C10A H10C 109.5 . . ?
C6A C10A H10D 109.5 . . ?
H10C C10A H10D 108.1 . . ?
N4 C11 Cu1 127.0(17) . . ?
N5 C11 Cu1 135(2) . . ?
N5 C11 N4 97.8(16) . . ?
N4A C11A Cu1 126.5(16) . . ?
N5A C11A Cu1 135.2(19) . . ?
N5A C11A N4A 97.6(16) . . ?
N5 C12 H12 125.5 . . ?
C13 C12 N5 109(2) . . ?
C13 C12 H12 125.5 . . ?
N5A C12A H12A 125.8 . . ?
C13A C12A N5A 108.4(19) . . ?
C13A C12A H12A 125.8 . . ?
N4 C13 H13 126.4 . . ?
C12 C13 N4 107.2(18) . . ?
C12 C13 H13 126.4 . . ?
N4A C13A H13A 126.3 . . ?
C12A C13A N4A 107.3(17) . . ?
C12A C13A H13A 126.3 . . ?
N1 C14 H14 105.9 . . ?
N1 C14 C15 109(3) . . ?
N1 C14 C16 111(3) . . ?
C15 C14 H14 105.9 . . ?
C16 C14 H14 105.9 . . ?
C16 C14 C15 118(3) . . ?
N1A C14A H14A 106.2 . . ?
N1A C14A C15A 109(3) . . ?
N1A C14A C16A 111(2) . . ?
C15A C14A H14A 106.2 . . ?
C16A C14A H14A 106.2 . . ?
C16A C14A C15A 117(3) . . ?
C14 C15 H15A 109.5 . . ?
C14 C15 H15B 109.5 . . ?
C14 C15 H15C 109.5 . . ?
H15A C15 H15B 109.5 . . ?
H15A C15 H15C 109.5 . . ?
H15B C15 H15C 109.5 . . ?
C14A C15A H15D 109.5 . . ?
C14A C15A H15E 109.5 . . ?
C14A C15A H15F 109.5 . . ?
H15D C15A H15E 109.5 . . ?
H15D C15A H15F 109.5 . . ?
H15E C15A H15F 109.5 . . ?
C14 C16 H16A 109.5 . . ?
C14 C16 H16B 109.5 . . ?
C14 C16 H16C 109.5 . . ?
H16A C16 H16B 109.5 . . ?
H16A C16 H16C 109.5 . . ?
H16B C16 H16C 109.5 . . ?
C14A C16A H16D 109.5 . . ?
C14A C16A H16E 109.5 . . ?
C14A C16A H16F 109.5 . . ?
H16D C16A H16E 109.5 . . ?
H16D C16A H16F 109.5 . . ?
H16E C16A H16F 109.5 . . ?
N5 C17 H17 110.7 . . ?
N5 C17 C18 111(3) . . ?
N5 C17 C19 109(2) . . ?
C18 C17 H17 110.7 . . ?
C19 C17 H17 110.7 . . ?
C19 C17 C18 105(2) . . ?
N5A C17A H17A 110.4 . . ?
N5A C17A C18A 109(2) . . ?
N5A C17A C19A 111(2) . . ?
C18A C17A H17A 110.4 . . ?
C19A C17A H17A 110.4 . . ?
C19A C17A C18A 106(2) . . ?
C17 C18 H18A 109.5 . . ?
C17 C18 H18B 109.5 . . ?
C17 C18 H18C 109.5 . . ?
H18A C18 H18B 109.5 . . ?
H18A C18 H18C 109.5 . . ?
H18B C18 H18C 109.5 . . ?
C17A C18A H18D 109.5 . . ?
C17A C18A H18E 109.5 . . ?
C17A C18A H18F 109.5 . . ?
H18D C18A H18E 109.5 . . ?
H18D C18A H18F 109.5 . . ?
H18E C18A H18F 109.5 . . ?
C17 C19 H19A 109.5 . . ?
C17 C19 H19B 109.5 . . ?
C17 C19 H19C 109.5 . . ?
H19A C19 H19B 109.5 . . ?
H19A C19 H19C 109.5 . . ?
H19B C19 H19C 109.5 . . ?
C17A C19A H19D 109.5 . . ?
C17A C19A H19E 109.5 . . ?
C17A C19A H19F 109.5 . . ?
H19D C19A H19E 109.5 . . ?
H19D C19A H19F 109.5 . . ?
H19E C19A H19F 109.5 . . ?
C20 Cu2 N8 95.6(6) . . ?
C20 Cu2 C30 164.1(6) . . ?
C30 Cu2 N8 97.6(6) . . ?
C20A Cu2A N8A 94.6(7) . . ?
C20A Cu2A C30A 165.1(8) . . ?
C30A Cu2A N8A 93.9(7) . . ?
C20 N6 C33 123.4(11) . . ?
C21 N6 C20 111.5(13) . . ?
C21 N6 C33 125.0(15) . . ?
C20A N6A C21A 112.3(15) . . ?
C20A N6A C33A 124.5(14) . . ?
C21A N6A C33A 123.0(17) . . ?
C20 N7 C22 110.2(15) . . ?
C20 N7 C23 126.6(15) . . ?
C22 N7 C23 123.2(14) . . ?
C20A N7A C22A 109.8(16) . . ?
C20A N7A C23A 129.2(16) . . ?
C22A N7A C23A 120.6(13) . . ?
C24 N8 Cu2 119.5(11) . . ?
C25 N8 Cu2 120.1(8) . . ?
C25 N8 C24 118.5(13) . . ?
C24A N8A Cu2A 120.8(11) . . ?
C25A N8A Cu2A 122.8(10) . . ?
C25A N8A C24A 114.7(14) . . ?
C30 N9 C29 124.5(15) . . ?
C30 N9 C32 107.2(12) . . ?
C32 N9 C29 128.0(14) . . ?
C30A N9A C29A 122.7(16) . . ?
C30A N9A C32A 114.3(13) . . ?
C32A N9A C29A 122.9(16) . . ?
C30 N10 C31 108.1(12) . . ?
C30 N10 C36 121.6(15) . . ?
C31 N10 C36 130.1(14) . . ?
C30A N10A C31A 113.6(14) . . ?
C30A N10A C36A 124.9(19) . . ?
C31A N10A C36A 121.4(18) . . ?
N6 C20 Cu2 133.8(9) . . ?
N7 C20 Cu2 123.0(13) . . ?
N7 C20 N6 103.0(12) . . ?
N6A C20A Cu2A 133.1(12) . . ?
N7A C20A Cu2A 123.3(16) . . ?
N7A C20A N6A 103.7(15) . . ?
N6 C21 H21 126.6 . . ?
C22 C21 N6 106.8(16) . . ?
C22 C21 H21 126.6 . . ?
N6A C21A H21A 127.5 . . ?
C22A C21A N6A 105.0(17) . . ?
C22A C21A H21A 127.5 . . ?
N7 C22 H22 125.8 . . ?
C21 C22 N7 108.3(13) . . ?
C21 C22 H22 125.8 . . ?
N7A C22A H22A 125.4 . . ?
C21A C22A N7A 109.1(14) . . ?
C21A C22A H22A 125.4 . . ?
N7 C23 H23 115.8 . . ?
C24 C23 N7 128.4(14) . . ?
C24 C23 H23 115.8 . . ?
N7A C23A H23A 116.9 . . ?
C24A C23A N7A 126.2(15) . . ?
C24A C23A H23A 116.9 . . ?
N8 C24 C28 115.6(16) . . ?
C23 C24 N8 124.1(15) . . ?
C23 C24 C28 120.3(14) . . ?
N8A C24A C28A 119.2(17) . . ?
C23A C24A N8A 123.1(17) . . ?
C23A C24A C28A 117.7(16) . . ?
N8 C25 C26 128.0(13) . . ?
N8 C25 C29 116.7(12) . . ?
C26 C25 C29 115.3(15) . . ?
N8A C25A C29A 112.8(15) . . ?
C26A C25A N8A 128.5(15) . . ?
C26A C25A C29A 118.2(17) . . ?
C25 C26 H26 123.0 . . ?
C25 C26 C27 114.0(17) . . ?
C27 C26 H26 123.0 . . ?
C25A C26A H26A 121.3 . . ?
C25A C26A C27A 117.5(17) . . ?
C27A C26A H26A 121.3 . . ?
C26 C27 H27 119.8 . . ?
C28 C27 C26 120.5(16) . . ?
C28 C27 H27 119.8 . . ?
C26A C27A H27A 121.2 . . ?
C28A C27A C26A 117.5(18) . . ?
C28A C27A H27A 121.2 . . ?
C24 C28 H28 118.3 . . ?
C27 C28 C24 123.4(16) . . ?
C27 C28 H28 118.3 . . ?
C24A C28A H28A 118.8 . . ?
C27A C28A C24A 122.5(16) . . ?
C27A C28A H28A 118.8 . . ?
N9 C29 C25 114.3(11) . . ?
N9 C29 H29A 108.7 . . ?
N9 C29 H29B 108.7 . . ?
C25 C29 H29A 108.7 . . ?
C25 C29 H29B 108.7 . . ?
H29A C29 H29B 107.6 . . ?
N9A C29A C25A 112.8(13) . . ?
N9A C29A H29C 109.0 . . ?
N9A C29A H29D 109.0 . . ?
C25A C29A H29C 109.0 . . ?
C25A C29A H29D 109.0 . . ?
H29C C29A H29D 107.8 . . ?
N9 C30 Cu2 119.3(10) . . ?
N9 C30 N10 108.3(13) . . ?
N10 C30 Cu2 130.8(11) . . ?
N9A C30A Cu2A 121.4(11) . . ?
N10A C30A Cu2A 135.7(13) . . ?
N10A C30A N9A 99.5(14) . . ?
N10 C31 H31 126.3 . . ?
C32 C31 N10 107.3(14) . . ?
C32 C31 H31 126.3 . . ?
N10A C31A H31A 126.0 . . ?
C32A C31A N10A 108.0(17) . . ?
C32A C31A H31A 126.0 . . ?
N9 C32 H32 125.7 . . ?
C31 C32 N9 108.7(14) . . ?
C31 C32 H32 125.7 . . ?
N9A C32A H32A 127.8 . . ?
C31A C32A N9A 104.3(16) . . ?
C31A C32A H32A 127.8 . . ?
N6 C33 H33 106.5 . . ?
N6 C33 C34 112.3(14) . . ?
N6 C33 C35 111.9(13) . . ?
C34 C33 H33 106.5 . . ?
C34 C33 C35 112.6(16) . . ?
C35 C33 H33 106.5 . . ?
N6A C33A H33A 108.1 . . ?
N6A C33A C34A 109.1(16) . . ?
N6A C33A C35A 109.9(16) . . ?
C34A C33A H33A 108.1 . . ?
C34A C33A C35A 113(2) . . ?
C35A C33A H33A 108.1 . . ?
C33 C34 H34A 109.5 . . ?
C33 C34 H34B 109.5 . . ?
C33 C34 H34C 109.5 . . ?
H34A C34 H34B 109.5 . . ?
H34A C34 H34C 109.5 . . ?
H34B C34 H34C 109.5 . . ?
C33A C34A H34D 109.5 . . ?
C33A C34A H34E 109.5 . . ?
C33A C34A H34F 109.5 . . ?
H34D C34A H34E 109.5 . . ?
H34D C34A H34F 109.5 . . ?
H34E C34A H34F 109.5 . . ?
C33 C35 H35A 109.5 . . ?
C33 C35 H35B 109.5 . . ?
C33 C35 H35C 109.5 . . ?
H35A C35 H35B 109.5 . . ?
H35A C35 H35C 109.5 . . ?
H35B C35 H35C 109.5 . . ?
C33A C35A H35D 109.5 . . ?
C33A C35A H35E 109.5 . . ?
C33A C35A H35F 109.5 . . ?
H35D C35A H35E 109.5 . . ?
H35D C35A H35F 109.5 . . ?
H35E C35A H35F 109.5 . . ?
N10 C36 H36 108.4 . . ?
C37 C36 N10 108.4(14) . . ?
C37 C36 H36 108.4 . . ?
C38 C36 N10 107.2(17) . . ?
C38 C36 H36 108.4 . . ?
C38 C36 C37 115.8(19) . . ?
N10A C36A H36A 93.6 . . ?
C37A C36A N10A 105.0(19) . . ?
C37A C36A H36A 93.6 . . ?
C37A C36A C38A 140(2) . . ?
C38A C36A N10A 114(2) . . ?
C38A C36A H36A 93.6 . . ?
C36 C37 H37A 109.5 . . ?
C36 C37 H37B 109.5 . . ?
C36 C37 H37C 109.5 . . ?
H37A C37 H37B 109.5 . . ?
H37A C37 H37C 109.5 . . ?
H37B C37 H37C 109.5 . . ?
C36A C37A H37D 109.5 . . ?
C36A C37A H37E 109.5 . . ?
C36A C37A H37F 109.5 . . ?
H37D C37A H37E 109.5 . . ?
H37D C37A H37F 109.5 . . ?
H37E C37A H37F 109.5 . . ?
C36 C38 H38A 109.5 . . ?
C36 C38 H38B 109.5 . . ?
C36 C38 H38C 109.5 . . ?
H38A C38 H38B 109.5 . . ?
H38A C38 H38C 109.5 . . ?
H38B C38 H38C 109.5 . . ?
C36A C38A H38D 109.5 . . ?
C36A C38A H38E 109.5 . . ?
C36A C38A H38F 109.5 . . ?
H38D C38A H38E 109.5 . . ?
H38D C38A H38F 109.5 . . ?
H38E C38A H38F 109.5 . . ?
C39 Cu3 N13 96.1(6) . . ?
C39 Cu3 C49 165.2(6) . . ?
C49 Cu3 N13 95.9(5) . . ?
C39A Cu3A N13A 95.0(7) . . ?
C39A Cu3A C49A 164.9(8) . . ?
C49A Cu3A N13A 94.0(6) . . ?
C39 N11 C52 123.5(11) . . ?
C40 N11 C39 112.1(13) . . ?
C40 N11 C52 124.2(15) . . ?
C39A N11A C52A 124.5(14) . . ?
C40A N11A C39A 112.5(15) . . ?
C40A N11A C52A 122.7(17) . . ?
C39 N12 C42 126.2(14) . . ?
C41 N12 C39 110.5(15) . . ?
C41 N12 C42 123.3(13) . . ?
C39A N12A C41A 109.4(16) . . ?
C39A N12A C42A 129.7(16) . . ?
C41A N12A C42A 120.8(13) . . ?
C43 N13 Cu3 119.8(5) . . ?
C43 N13 C44 120.0 . . ?
C44 N13 Cu3 118.5(5) . . ?
N13 C43 C47 120.0 . . ?
C42 C43 N13 122.2(9) . . ?
C42 C43 C47 117.8(9) . . ?
C43 C47 H47 120.0 . . ?
C46 C47 C43 120.0 . . ?
C46 C47 H47 120.0 . . ?
C47 C46 H46 120.0 . . ?
C47 C46 C45 120.0 . . ?
C45 C46 H46 120.0 . . ?
C46 C45 H45 120.0 . . ?
C44 C45 C46 120.0 . . ?
C44 C45 H45 120.0 . . ?
N13 C44 C48 117.9(9) . . ?
C45 C44 N13 120.0 . . ?
C45 C44 C48 121.8(9) . . ?
C43A N13A Cu3A 119.7(5) . . ?
C43A N13A C44A 120.0 . . ?
C44A N13A Cu3A 119.1(5) . . ?
N13A C43A C47A 120.0 . . ?
C42A C43A N13A 122.3(10) . . ?
C42A C43A C47A 117.7(10) . . ?
C43A C47A H47A 120.0 . . ?
C46A C47A C43A 120.0 . . ?
C46A C47A H47A 120.0 . . ?
C47A C46A H46A 120.0 . . ?
C47A C46A C45A 120.0 . . ?
C45A C46A H46A 120.0 . . ?
C46A C45A H45A 120.0 . . ?
C44A C45A C46A 120.0 . . ?
C44A C45A H45A 120.0 . . ?
N13A C44A C48A 115.2(10) . . ?
C45A C44A N13A 120.0 . . ?
C45A C44A C48A 124.3(10) . . ?
C49 N14 C48 125.1(15) . . ?
C49 N14 C51 109.1(11) . . ?
C51 N14 C48 125.6(13) . . ?
C49A N14A C48A 123.1(15) . . ?
C49A N14A C51A 111.6(13) . . ?
C51A N14A C48A 125.2(15) . . ?
C49 N15 C50 112.3(12) . . ?
C49 N15 C55 125.5(14) . . ?
C50 N15 C55 122.2(13) . . ?
C49A N15A C55A 122.5(14) . . ?
C50A N15A C49A 107.9(13) . . ?
C50A N15A C55A 129.5(14) . . ?
N11 C39 Cu3 133.7(9) . . ?
N12 C39 Cu3 123.6(13) . . ?
N12 C39 N11 102.5(12) . . ?
N11A C39A Cu3A 132.8(11) . . ?
N12A C39A Cu3A 123.2(16) . . ?
N12A C39A N11A 104.0(14) . . ?
N11 C40 H40 127.2 . . ?
C41 C40 N11 105.7(15) . . ?
C41 C40 H40 127.2 . . ?
N11A C40A H40A 128.0 . . ?
C41A C40A N11A 104.0(17) . . ?
C41A C40A H40A 128.0 . . ?
N12 C41 H41 125.4 . . ?
C40 C41 N12 109.2(13) . . ?
C40 C41 H41 125.4 . . ?
N12A C41A H41A 125.0 . . ?
C40A C41A N12A 110.0(14) . . ?
C40A C41A H41A 125.0 . . ?
N12 C42 H42 115.3 . . ?
C43 C42 N12 129.5(13) . . ?
C43 C42 H42 115.3 . . ?
N12A C42A H42A 116.1 . . ?
C43A C42A N12A 127.8(14) . . ?
C43A C42A H42A 116.1 . . ?
C44 C48 H48A 108.8 . . ?
C44 C48 H48B 108.8 . . ?
N14 C48 C44 113.8(11) . . ?
N14 C48 H48A 108.8 . . ?
N14 C48 H48B 108.8 . . ?
H48A C48 H48B 107.7 . . ?
C44A C48A H48C 108.6 . . ?
C44A C48A H48D 108.6 . . ?
N14A C48A C44A 114.8(13) . . ?
N14A C48A H48C 108.6 . . ?
N14A C48A H48D 108.6 . . ?
H48C C48A H48D 107.5 . . ?
N14 C49 Cu3 119.3(10) . . ?
N14 C49 N15 104.4(12) . . ?
N15 C49 Cu3 133.2(10) . . ?
N14A C49A Cu3A 121.3(11) . . ?
N14A C49A N15A 105.6(13) . . ?
N15A C49A Cu3A 131.7(11) . . ?
N15 C50 H50 127.1 . . ?
C51 C50 N15 105.8(14) . . ?
C51 C50 H50 127.1 . . ?
N15A C50A H50A 124.6 . . ?
N15A C50A C51A 110.7(17) . . ?
C51A C50A H50A 124.6 . . ?
N14 C51 H51 125.8 . . ?
C50 C51 N14 108.3(14) . . ?
C50 C51 H51 125.8 . . ?
N14A C51A H51A 128.0 . . ?
C50A C51A N14A 103.9(16) . . ?
C50A C51A H51A 128.0 . . ?
N11 C52 H52 107.3 . . ?
N11 C52 C53 112.8(13) . . ?
N11 C52 C54 112.7(12) . . ?
C53 C52 H52 107.3 . . ?
C53 C52 C54 109.0(15) . . ?
C54 C52 H52 107.3 . . ?
N11A C52A H52A 109.2 . . ?
N11A C52A C53A 110.4(16) . . ?
N11A C52A C54A 114.1(17) . . ?
C53A C52A H52A 109.2 . . ?
C53A C52A C54A 105(2) . . ?
C54A C52A H52A 109.2 . . ?
C52 C53 H53A 109.5 . . ?
C52 C53 H53B 109.5 . . ?
C52 C53 H53C 109.5 . . ?
H53A C53 H53B 109.5 . . ?
H53A C53 H53C 109.5 . . ?
H53B C53 H53C 109.5 . . ?
C52A C53A H53D 109.5 . . ?
C52A C53A H53E 109.5 . . ?
C52A C53A H53F 109.5 . . ?
H53D C53A H53E 109.5 . . ?
H53D C53A H53F 109.5 . . ?
H53E C53A H53F 109.5 . . ?
C52 C54 H54A 109.5 . . ?
C52 C54 H54B 109.5 . . ?
C52 C54 H54C 109.5 . . ?
H54A C54 H54B 109.5 . . ?
H54A C54 H54C 109.5 . . ?
H54B C54 H54C 109.5 . . ?
C52A C54A H54D 109.5 . . ?
C52A C54A H54E 109.5 . . ?
C52A C54A H54F 109.5 . . ?
H54D C54A H54E 109.5 . . ?
H54D C54A H54F 109.5 . . ?
H54E C54A H54F 109.5 . . ?
N15 C55 H55 93.2 . . ?
C56 C55 N15 110.5(15) . . ?
C56 C55 H55 93.2 . . ?
C57 C55 N15 113.4(15) . . ?
C57 C55 H55 93.2 . . ?
C57 C55 C56 135.1(18) . . ?
N15A C55A H55A 106.0 . . ?
C56A C55A N15A 109.1(18) . . ?
C56A C55A H55A 106.0 . . ?
C56A C55A C57A 115.9(18) . . ?
C57A C55A N15A 113.1(14) . . ?
C57A C55A H55A 106.0 . . ?
C55 C56 H56A 109.5 . . ?
C55 C56 H56B 109.5 . . ?
C55 C56 H56C 109.5 . . ?
H56A C56 H56B 109.5 . . ?
H56A C56 H56C 109.5 . . ?
H56B C56 H56C 109.5 . . ?
C55A C56A H56D 109.5 . . ?
C55A C56A H56E 109.5 . . ?
C55A C56A H56F 109.5 . . ?
H56D C56A H56E 109.5 . . ?
H56D C56A H56F 109.5 . . ?
H56E C56A H56F 109.5 . . ?
C55 C57 H57A 109.5 . . ?
C55 C57 H57B 109.5 . . ?
C55 C57 H57C 109.5 . . ?
H57A C57 H57B 109.5 . . ?
H57A C57 H57C 109.5 . . ?
H57B C57 H57C 109.5 . . ?
C55A C57A H57D 109.5 . . ?
C55A C57A H57E 109.5 . . ?
C55A C57A H57F 109.5 . . ?
H57D C57A H57E 109.5 . . ?
H57D C57A H57F 109.5 . . ?
H57E C57A H57F 109.5 . . ?

loop_
_geom_bond_atom_site_label_1
_geom_bond_atom_site_label_2
_geom_bond_distance
_geom_bond_site_symmetry_2
_geom_bond_publ_flag
Cu1 N3 2.102(11) . ?
Cu1 N3A 2.116(11) . ?
Cu1 C1 2.017(18) . ?
Cu1 C1A 2.009(17) . ?
Cu1 C11 1.819(18) . ?
Cu1 C11A 1.820(18) . ?
N1 C1 1.25(4) . ?
N1 C2 1.42(3) . ?
N1 C14 1.48(3) . ?
N1A C1A 1.25(4) . ?
N1A C2A 1.41(3) . ?
N1A C14A 1.48(3) . ?
N2 C1 1.35(3) . ?
N2 C3 1.40(2) . ?
N2 C4 1.374(19) . ?
N2A C1A 1.34(3) . ?
N2A C3A 1.40(2) . ?
N2A C4A 1.369(18) . ?
N3 C5 1.366(15) . ?
N3 C6 1.390(16) . ?
N3A C5A 1.347(16) . ?
N3A C6A 1.393(16) . ?
N4 C10 1.494(17) . ?
N4 C11 1.44(3) . ?
N4 C13 1.37(2) . ?
N4A C10A 1.498(17) . ?
N4A C11A 1.45(3) . ?
N4A C13A 1.36(2) . ?
N5 C11 1.44(4) . ?
N5 C12 1.34(3) . ?
N5 C17 1.46(3) . ?
N5A C11A 1.43(4) . ?
N5A C12A 1.35(3) . ?
N5A C17A 1.47(3) . ?
C2 H2 0.9500 . ?
C2 C3 1.36(3) . ?
C2A H2A 0.9500 . ?
C2A C3A 1.36(3) . ?
C3 H3 0.9500 . ?
C3A H3A 0.9500 . ?
C4 H4 0.9500 . ?
C4 C5 1.421(17) . ?
C4A H4A 0.9500 . ?
C4A C5A 1.428(17) . ?
C5 C9 1.421(19) . ?
C5A C9A 1.433(19) . ?
C6 C7 1.363(17) . ?
C6 C10 1.516(15) . ?
C6A C7A 1.365(18) . ?
C6A C10A 1.509(16) . ?
C7 H7 0.9500 . ?
C7 C8 1.432(16) . ?
C7A H7A 0.9500 . ?
C7A C8A 1.419(17) . ?
C8 H8 0.9500 . ?
C8 C9 1.394(19) . ?
C8A H8A 0.9500 . ?
C8A C9A 1.386(19) . ?
C9 H9 0.9500 . ?
C9A H9A 0.9500 . ?
C10 H10A 0.9900 . ?
C10 H10B 0.9900 . ?
C10A H10C 0.9900 . ?
C10A H10D 0.9900 . ?
C12 H12 0.9500 . ?
C12 C13 1.32(2) . ?
C12A H12A 0.9500 . ?
C12A C13A 1.33(2) . ?
C13 H13 0.9500 . ?
C13A H13A 0.9500 . ?
C14 H14 1.0000 . ?
C14 C15 1.52(4) . ?
C14 C16 1.50(3) . ?
C14A H14A 1.0000 . ?
C14A C15A 1.52(4) . ?
C14A C16A 1.50(3) . ?
C15 H15A 0.9800 . ?
C15 H15B 0.9800 . ?
C15 H15C 0.9800 . ?
C15A H15D 0.9800 . ?
C15A H15E 0.9800 . ?
C15A H15F 0.9800 . ?
C16 H16A 0.9800 . ?
C16 H16B 0.9800 . ?
C16 H16C 0.9800 . ?
C16A H16D 0.9800 . ?
C16A H16E 0.9800 . ?
C16A H16F 0.9800 . ?
C17 H17 1.0000 . ?
C17 C18 1.56(4) . ?
C17 C19 1.55(3) . ?
C17A H17A 1.0000 . ?
C17A C18A 1.55(3) . ?
C17A C19A 1.55(4) . ?
C18 H18A 0.9800 . ?
C18 H18B 0.9800 . ?
C18 H18C 0.9800 . ?
C18A H18D 0.9800 . ?
C18A H18E 0.9800 . ?
C18A H18F 0.9800 . ?
C19 H19A 0.9800 . ?
C19 H19B 0.9800 . ?
C19 H19C 0.9800 . ?
C19A H19D 0.9800 . ?
C19A H19E 0.9800 . ?
C19A H19F 0.9800 . ?
Cu2 N8 2.102(12) . ?
Cu2 C20 1.864(15) . ?
Cu2 C30 1.920(14) . ?
Cu2A N8A 2.129(14) . ?
Cu2A C20A 1.874(18) . ?
Cu2A C30A 1.929(15) . ?
N6 C20 1.384(18) . ?
N6 C21 1.381(17) . ?
N6 C33 1.446(18) . ?
N6A C20A 1.37(2) . ?
N6A C21A 1.383(17) . ?
N6A C33A 1.44(2) . ?
N7 C20 1.383(15) . ?
N7 C22 1.39(2) . ?
N7 C23 1.41(2) . ?
N7A C20A 1.356(18) . ?
N7A C22A 1.39(2) . ?
N7A C23A 1.44(2) . ?
N8 C24 1.377(16) . ?
N8 C25 1.371(19) . ?
N8A C24A 1.403(18) . ?
N8A C25A 1.39(2) . ?
N9 C29 1.444(17) . ?
N9 C30 1.357(16) . ?
N9 C32 1.38(2) . ?
N9A C29A 1.458(18) . ?
N9A C30A 1.374(19) . ?
N9A C32A 1.40(2) . ?
N10 C30 1.363(16) . ?
N10 C31 1.369(17) . ?
N10 C36 1.524(17) . ?
N10A C30A 1.366(18) . ?
N10A C31A 1.38(2) . ?
N10A C36A 1.497(19) . ?
C21 H21 0.9500 . ?
C21 C22 1.33(2) . ?
C21A H21A 0.9500 . ?
C21A C22A 1.33(2) . ?
C22 H22 0.9500 . ?
C22A H22A 0.9500 . ?
C23 H23 0.9500 . ?
C23 C24 1.34(2) . ?
C23A H23A 0.9500 . ?
C23A C24A 1.36(2) . ?
C24 C28 1.47(2) . ?
C24A C28A 1.48(2) . ?
C25 C26 1.380(19) . ?
C25 C29 1.545(18) . ?
C25A C26A 1.37(2) . ?
C25A C29A 1.55(2) . ?
C26 H26 0.9500 . ?
C26 C27 1.42(2) . ?
C26A H26A 0.9500 . ?
C26A C27A 1.44(2) . ?
C27 H27 0.9500 . ?
C27 C28 1.35(3) . ?
C27A H27A 0.9500 . ?
C27A C28A 1.37(3) . ?
C28 H28 0.9500 . ?
C28A H28A 0.9500 . ?
C29 H29A 0.9900 . ?
C29 H29B 0.9900 . ?
C29A H29C 0.9900 . ?
C29A H29D 0.9900 . ?
C31 H31 0.9500 . ?
C31 C32 1.356(19) . ?
C31A H31A 0.9500 . ?
C31A C32A 1.32(2) . ?
C32 H32 0.9500 . ?
C32A H32A 0.9500 . ?
C33 H33 1.0000 . ?
C33 C34 1.492(18) . ?
C33 C35 1.53(2) . ?
C33A H33A 1.0000 . ?
C33A C34A 1.53(2) . ?
C33A C35A 1.55(2) . ?
C34 H34A 0.9800 . ?
C34 H34B 0.9800 . ?
C34 H34C 0.9800 . ?
C34A H34D 0.9800 . ?
C34A H34E 0.9800 . ?
C34A H34F 0.9800 . ?
C35 H35A 0.9800 . ?
C35 H35B 0.9800 . ?
C35 H35C 0.9800 . ?
C35A H35D 0.9800 . ?
C35A H35E 0.9800 . ?
C35A H35F 0.9800 . ?
C36 H36 1.0000 . ?
C36 C37 1.49(2) . ?
C36 C38 1.471(17) . ?
C36A H36A 1.0000 . ?
C36A C37A 1.42(2) . ?
C36A C38A 1.43(2) . ?
C37 H37A 0.9800 . ?
C37 H37B 0.9800 . ?
C37 H37C 0.9800 . ?
C37A H37D 0.9800 . ?
C37A H37E 0.9800 . ?
C37A H37F 0.9800 . ?
C38 H38A 0.9800 . ?
C38 H38B 0.9800 . ?
C38 H38C 0.9800 . ?
C38A H38D 0.9800 . ?
C38A H38E 0.9800 . ?
C38A H38F 0.9800 . ?
Cu3 N13 2.128(7) . ?
Cu3 C39 1.856(15) . ?
Cu3 C49 1.927(13) . ?
Cu3A N13A 2.201(9) . ?
Cu3A C39A 1.866(18) . ?
Cu3A C49A 1.917(15) . ?
N11 C39 1.399(18) . ?
N11 C40 1.380(16) . ?
N11 C52 1.459(18) . ?
N11A C39A 1.39(2) . ?
N11A C40A 1.380(17) . ?
N11A C52A 1.44(2) . ?
N12 C39 1.384(15) . ?
N12 C41 1.38(2) . ?
N12 C42 1.42(2) . ?
N12A C39A 1.355(17) . ?
N12A C41A 1.39(2) . ?
N12A C42A 1.43(2) . ?
N13 C43 1.3900 . ?
N13 C44 1.3900 . ?
C43 C47 1.3900 . ?
C43 C42 1.38(2) . ?
C47 H47 0.9500 . ?
C47 C46 1.3900 . ?
C46 H46 0.9500 . ?
C46 C45 1.3900 . ?
C45 H45 0.9500 . ?
C45 C44 1.3900 . ?
C44 C48 1.467(15) . ?
N13A C43A 1.3900 . ?
N13A C44A 1.3900 . ?
C43A C47A 1.3900 . ?
C43A C42A 1.381(19) . ?
C47A H47A 0.9500 . ?
C47A C46A 1.3900 . ?
C46A H46A 0.9500 . ?
C46A C45A 1.3900 . ?
C45A H45A 0.9500 . ?
C45A C44A 1.3900 . ?
C44A C48A 1.490(16) . ?
N14 C48 1.432(16) . ?
N14 C49 1.342(16) . ?
N14 C51 1.402(19) . ?
N14A C48A 1.456(19) . ?
N14A C49A 1.359(19) . ?
N14A C51A 1.38(2) . ?
N15 C49 1.346(15) . ?
N15 C50 1.366(16) . ?
N15 C55 1.471(16) . ?
N15A C49A 1.378(17) . ?
N15A C50A 1.360(19) . ?
N15A C55A 1.502(17) . ?
C40 H40 0.9500 . ?
C40 C41 1.34(2) . ?
C40A H40A 0.9500 . ?
C40A C41A 1.35(2) . ?
C41 H41 0.9500 . ?
C41A H41A 0.9500 . ?
C42 H42 0.9500 . ?
C42A H42A 0.9500 . ?
C48 H48A 0.9900 . ?
C48 H48B 0.9900 . ?
C48A H48C 0.9900 . ?
C48A H48D 0.9900 . ?
C50 H50 0.9500 . ?
C50 C51 1.311(18) . ?
C50A H50A 0.9500 . ?
C50A C51A 1.36(2) . ?
C51 H51 0.9500 . ?
C51A H51A 0.9500 . ?
C52 H52 1.0000 . ?
C52 C53 1.493(17) . ?
C52 C54 1.56(2) . ?
C52A H52A 1.0000 . ?
C52A C53A 1.53(2) . ?
C52A C54A 1.58(2) . ?
C53 H53A 0.9800 . ?
C53 H53B 0.9800 . ?
C53 H53C 0.9800 . ?
C53A H53D 0.9800 . ?
C53A H53E 0.9800 . ?
C53A H53F 0.9800 . ?
C54 H54A 0.9800 . ?
C54 H54B 0.9800 . ?
C54 H54C 0.9800 . ?
C54A H54D 0.9800 . ?
C54A H54E 0.9800 . ?
C54A H54F 0.9800 . ?
C55 H55 1.0000 . ?
C55 C56 1.442(17) . ?
C55 C57 1.42(2) . ?
C55A H55A 1.0000 . ?
C55A C56A 1.471(18) . ?
C55A C57A 1.473(19) . ?
C56 H56A 0.9800 . ?
C56 H56B 0.9800 . ?
C56 H56C 0.9800 . ?
C56A H56D 0.9800 . ?
C56A H56E 0.9800 . ?
C56A H56F 0.9800 . ?
C57 H57A 0.9800 . ?
C57 H57B 0.9800 . ?
C57 H57C 0.9800 . ?
C57A H57D 0.9800 . ?
C57A H57E 0.9800 . ?
C57A H57F 0.9800 . ?

loop_
_geom_torsion_atom_site_label_1
_geom_torsion_atom_site_label_2
_geom_torsion_atom_site_label_3
_geom_torsion_atom_site_label_4
_geom_torsion
_geom_torsion_site_symmetry_1
_geom_torsion_site_symmetry_2
_geom_torsion_site_symmetry_3
_geom_torsion_site_symmetry_4
_geom_torsion_publ_flag
Cu1 N3 C5 C4 24.2(18) . . . . ?
Cu1 N3 C5 C9 -164.2(11) . . . . ?
Cu1 N3 C6 C7 162.2(12) . . . . ?
Cu1 N3 C6 C10 -25.5(16) . . . . ?
Cu1 N3A C5A C4A 22.1(18) . . . . ?
Cu1 N3A C5A C9A -164.6(11) . . . . ?
Cu1 N3A C6A C7A 163.3(11) . . . . ?
Cu1 N3A C6A C10A -25.7(15) . . . . ?
N1 C2 C3 N2 -10(3) . . . . ?
N1A C2A C3A N2A -9(3) . . . . ?
N2 C4 C5 N3 8(3) . . . . ?
N2 C4 C5 C9 -164.1(16) . . . . ?
N2A C4A C5A N3A 10(3) . . . . ?
N2A C4A C5A C9A -163.7(16) . . . . ?
N3 Cu1 C11 N4 28(3) . . . . ?
N3 Cu1 C11 N5 -159(4) . . . . ?
N3 C5 C9 C8 1(2) . . . . ?
N3 C6 C7 C8 -1(2) . . . . ?
N3 C6 C10 N4 60.7(17) . . . . ?
N3A Cu1 C11A N4A 30(2) . . . . ?
N3A Cu1 C11A N5A -162(4) . . . . ?
N3A C5A C9A C8A 2(2) . . . . ?
N3A C6A C7A C8A -2(2) . . . . ?
N3A C6A C10A N4A 62.0(16) . . . . ?
N5 C12 C13 N4 9(3) . . . . ?
N5A C12A C13A N4A 7(3) . . . . ?
C1 Cu1 C11 N4 -167(7) . . . . ?
C1 Cu1 C11 N5 7(12) . . . . ?
C1 N1 C2 C3 -3(4) . . . . ?
C1 N1 C14 C15 -112(5) . . . . ?
C1 N1 C14 C16 116(5) . . . . ?
C1 N2 C3 C2 20(3) . . . . ?
C1 N2 C4 C5 -34(4) . . . . ?
C1A N1A C2A C3A -2(4) . . . . ?
C1A N1A C14A C15A -116(5) . . . . ?
C1A N1A C14A C16A 113(5) . . . . ?
C1A N2A C3A C2A 16(3) . . . . ?
C1A N2A C4A C5A -31(4) . . . . ?
C2 N1 C1 Cu1 157(2) . . . . ?
C2 N1 C1 N2 16(4) . . . . ?
C2 N1 C14 C15 74(5) . . . . ?
C2 N1 C14 C16 -58(5) . . . . ?
C2A N1A C1A Cu1 160(3) . . . . ?
C2A N1A C1A N2A 12(5) . . . . ?
C2A N1A C14A C15A 73(4) . . . . ?
C2A N1A C14A C16A -58(4) . . . . ?
C3 N2 C1 Cu1 -172.7(18) . . . . ?
C3 N2 C1 N1 -22(4) . . . . ?
C3 N2 C4 C5 153(2) . . . . ?
C3A N2A C1A Cu1 -172(2) . . . . ?
C3A N2A C1A N1A -17(4) . . . . ?
C3A N2A C4A C5A 150(2) . . . . ?
C4 N2 C1 Cu1 13(4) . . . . ?
C4 N2 C1 N1 164(3) . . . . ?
C4 N2 C3 C2 -165.0(19) . . . . ?
C4 C5 C9 C8 173.4(13) . . . . ?
C4A N2A C1A Cu1 9(4) . . . . ?
C4A N2A C1A N1A 164(3) . . . . ?
C4A N2A C3A C2A -165.2(19) . . . . ?
C4A C5A C9A C8A 175.2(13) . . . . ?
C5 N3 C6 C7 3(2) . . . . ?
C5 N3 C6 C10 175.5(12) . . . . ?
C5A N3A C6A C7A 3(2) . . . . ?
C5A N3A C6A C10A 174.3(12) . . . . ?
C6 N3 C5 C4 -175.2(13) . . . . ?
C6 N3 C5 C9 -4(2) . . . . ?
C6 C7 C8 C9 -2(2) . . . . ?
C6A N3A C5A C4A -176.6(13) . . . . ?
C6A N3A C5A C9A -3(2) . . . . ?
C6A C7A C8A C9A 0(2) . . . . ?
C7 C6 C10 N4 -126.5(15) . . . . ?
C7 C8 C9 C5 1(2) . . . . ?
C7A C6A C10A N4A -126.8(15) . . . . ?
C7A C8A C9A C5A 0(2) . . . . ?
C10 N4 C11 Cu1 0(4) . . . . ?
C10 N4 C11 N5 -176(2) . . . . ?
C10 N4 C13 C12 175.1(19) . . . . ?
C10 C6 C7 C8 -172.7(12) . . . . ?
C10A N4A C11A Cu1 -2(3) . . . . ?
C10A N4A C11A N5A -173(2) . . . . ?
C10A N4A C13A C12A 174.5(16) . . . . ?
C10A C6A C7A C8A -172.2(12) . . . . ?
C11 N4 C10 C6 -50(3) . . . . ?
C11 N4 C13 C12 -14(3) . . . . ?
C11 N5 C12 C13 0(5) . . . . ?
C11 N5 C17 C18 -147(4) . . . . ?
C11 N5 C17 C19 99(4) . . . . ?
C11A N4A C10A C6A -50(2) . . . . ?
C11A N4A C13A C12A -14(2) . . . . ?
C11A N5A C12A C13A 3(4) . . . . ?
C11A N5A C17A C18A 96(4) . . . . ?
C11A N5A C17A C19A -148(4) . . . . ?
C12 N5 C11 Cu1 178(3) . . . . ?
C12 N5 C11 N4 -8(4) . . . . ?
C12 N5 C17 C18 37(5) . . . . ?
C12 N5 C17 C19 -78(5) . . . . ?
C12A N5A C11A Cu1 179(2) . . . . ?
C12A N5A C11A N4A -10(4) . . . . ?
C12A N5A C17A C18A -77(4) . . . . ?
C12A N5A C17A C19A 39(5) . . . . ?
C13 N4 C10 C6 120(2) . . . . ?
C13 N4 C11 Cu1 -172(3) . . . . ?
C13 N4 C11 N5 13(3) . . . . ?
C13A N4A C10A C6A 120.8(18) . . . . ?
C13A N4A C11A Cu1 -174(2) . . . . ?
C13A N4A C11A N5A 14(3) . . . . ?
C14 N1 C1 Cu1 -17(7) . . . . ?
C14 N1 C1 N2 -159(4) . . . . ?
C14 N1 C2 C3 172(3) . . . . ?
C14A N1A C1A Cu1 -13(7) . . . . ?
C14A N1A C1A N2A -160(3) . . . . ?
C14A N1A C2A C3A 170(3) . . . . ?
C17 N5 C11 Cu1 1(7) . . . . ?
C17 N5 C11 N4 176(3) . . . . ?
C17 N5 C12 C13 176(4) . . . . ?
C17A N5A C11A Cu1 6(6) . . . . ?
C17A N5A C11A N4A 176(3) . . . . ?
C17A N5A C12A C13A 176(3) . . . . ?
Cu2 N8 C24 C23 -15(2) . . . . ?
Cu2 N8 C24 C28 165.5(11) . . . . ?
Cu2 N8 C25 C26 -162.4(13) . . . . ?
Cu2 N8 C25 C29 20.1(18) . . . . ?
Cu2A N8A C24A C23A -14(2) . . . . ?
Cu2A N8A C24A C28A 162.6(13) . . . . ?
Cu2A N8A C25A C26A -165.8(17) . . . . ?
Cu2A N8A C25A C29A 22(2) . . . . ?
N6 C21 C22 N7 -0.8(18) . . . . ?
N6A C21A C22A N7A -0.9(19) . . . . ?
N7 C23 C24 N8 2(3) . . . . ?
N7 C23 C24 C28 -178.6(15) . . . . ?
N7A C23A C24A N8A -2(3) . . . . ?
N7A C23A C24A C28A -178.3(15) . . . . ?
N8 Cu2 C20 N6 172.6(14) . . . . ?
N8 Cu2 C20 N7 -12.0(12) . . . . ?
N8 C24 C28 C27 -2(3) . . . . ?
N8 C25 C26 C27 -4(2) . . . . ?
N8 C25 C29 N9 -57(2) . . . . ?
N8A Cu2A C20A N6A 172.8(19) . . . . ?
N8A Cu2A C20A N7A -8.5(17) . . . . ?
N8A C24A C28A C27A 3(3) . . . . ?
N8A C25A C26A C27A 4(3) . . . . ?
N8A C25A C29A N9A -63(2) . . . . ?
N10 C31 C32 N9 2(2) . . . . ?
N10A C31A C32A N9A -4(3) . . . . ?
C20 N6 C21 C22 2.1(18) . . . . ?
C20 N6 C33 C34 103.6(18) . . . . ?
C20 N6 C33 C35 -128.7(16) . . . . ?
C20 N7 C22 C21 -0.8(17) . . . . ?
C20 N7 C23 C24 6(3) . . . . ?
C20A N6A C21A C22A 2(2) . . . . ?
C20A N6A C33A C34A 94(2) . . . . ?
C20A N6A C33A C35A -141(2) . . . . ?
C20A N7A C22A C21A -1(2) . . . . ?
C20A N7A C23A C24A 13(3) . . . . ?
C21 N6 C20 Cu2 173.6(13) . . . . ?
C21 N6 C20 N7 -2.5(16) . . . . ?
C21 N6 C33 C34 -77(2) . . . . ?
C21 N6 C33 C35 50(2) . . . . ?
C21A N6A C20A Cu2A 176.1(16) . . . . ?
C21A N6A C20A N7A -3(2) . . . . ?
C21A N6A C33A C34A -82(2) . . . . ?
C21A N6A C33A C35A 43(2) . . . . ?
C22 N7 C20 Cu2 -174.6(11) . . . . ?
C22 N7 C20 N6 2.0(16) . . . . ?
C22 N7 C23 C24 -176.8(16) . . . . ?
C22A N7A C20A Cu2A -176.9(13) . . . . ?
C22A N7A C20A N6A 2(2) . . . . ?
C22A N7A C23A C24A -174.6(17) . . . . ?
C23 N7 C20 Cu2 3(2) . . . . ?
C23 N7 C20 N6 179.8(13) . . . . ?
C23 N7 C22 C21 -178.7(14) . . . . ?
C23 C24 C28 C27 178.4(17) . . . . ?
C23A N7A C20A Cu2A -4(3) . . . . ?
C23A N7A C20A N6A 175.2(14) . . . . ?
C23A N7A C22A C21A -174.6(15) . . . . ?
C23A C24A C28A C27A 179.9(19) . . . . ?
C24 N8 C25 C26 2(2) . . . . ?
C24 N8 C25 C29 -175.8(13) . . . . ?
C24A N8A C25A C26A -1(3) . . . . ?
C24A N8A C25A C29A -172.8(16) . . . . ?
C25 N8 C24 C23 -179.4(15) . . . . ?
C25 N8 C24 C28 1(2) . . . . ?
C25 C26 C27 C28 2(2) . . . . ?
C25A N8A C24A C23A -179.2(17) . . . . ?
C25A N8A C24A C28A -3(2) . . . . ?
C25A C26A C27A C28A -3(3) . . . . ?
C26 C25 C29 N9 124.8(16) . . . . ?
C26 C27 C28 C24 0(3) . . . . ?
C26A C25A C29A N9A 124(2) . . . . ?
C26A C27A C28A C24A 0(3) . . . . ?
C29 N9 C30 Cu2 -22(2) . . . . ?
C29 N9 C30 N10 170.7(17) . . . . ?
C29 N9 C32 C31 -173.3(16) . . . . ?
C29 C25 C26 C27 174.0(14) . . . . ?
C29A N9A C30A Cu2A -17(3) . . . . ?
C29A N9A C30A N10A -179(2) . . . . ?
C29A N9A C32A C31A -178.8(19) . . . . ?
C29A C25A C26A C27A 175.7(18) . . . . ?
C30 Cu2 C20 N6 -41(3) . . . . ?
C30 Cu2 C20 N7 134(3) . . . . ?
C30 N9 C29 C25 61(2) . . . . ?
C30 N9 C32 C31 0.8(19) . . . . ?
C30 N10 C31 C32 -5(2) . . . . ?
C30 N10 C36 C37 135(2) . . . . ?
C30 N10 C36 C38 -99(3) . . . . ?
C30A Cu2A C20A N6A -62(5) . . . . ?
C30A Cu2A C20A N7A 116(4) . . . . ?
C30A N9A C29A C25A 64(3) . . . . ?
C30A N9A C32A C31A 3(3) . . . . ?
C30A N10A C31A C32A 4(3) . . . . ?
C30A N10A C36A C37A 69(3) . . . . ?
C30A N10A C36A C38A -101(4) . . . . ?
C31 N10 C30 Cu2 -160.2(16) . . . . ?
C31 N10 C30 N9 5(2) . . . . ?
C31 N10 C36 C37 -50(3) . . . . ?
C31 N10 C36 C38 75(3) . . . . ?
C31A N10A C30A Cu2A -160(2) . . . . ?
C31A N10A C30A N9A -2(3) . . . . ?
C31A N10A C36A C37A -110(3) . . . . ?
C31A N10A C36A C38A 80(4) . . . . ?
C32 N9 C29 C25 -125.6(19) . . . . ?
C32 N9 C30 Cu2 163.6(12) . . . . ?
C32 N9 C30 N10 -4(2) . . . . ?
C32A N9A C29A C25A -114(2) . . . . ?
C32A N9A C30A Cu2A 161.5(17) . . . . ?
C32A N9A C30A N10A -1(3) . . . . ?
C33 N6 C20 Cu2 -7(2) . . . . ?
C33 N6 C20 N7 176.7(13) . . . . ?
C33 N6 C21 C22 -177.1(14) . . . . ?
C33A N6A C20A Cu2A 0(3) . . . . ?
C33A N6A C20A N7A -179.2(16) . . . . ?
C33A N6A C21A C22A 178.9(17) . . . . ?
C36 N10 C30 Cu2 15(3) . . . . ?
C36 N10 C30 N9 -179.6(19) . . . . ?
C36 N10 C31 C32 -179(2) . . . . ?
C36A N10A C30A Cu2A 21(4) . . . . ?
C36A N10A C30A N9A 179(2) . . . . ?
C36A N10A C31A C32A -177(2) . . . . ?
Cu3 N13 C43 C47 164.8(7) . . . . ?
Cu3 N13 C43 C42 -14.0(11) . . . . ?
Cu3 N13 C44 C45 -165.0(6) . . . . ?
Cu3 N13 C44 C48 20.8(10) . . . . ?
Cu3A N13A C43A C47A 167.1(8) . . . . ?
Cu3A N13A C43A C42A -14.2(13) . . . . ?
Cu3A N13A C44A C45A -167.2(8) . . . . ?
Cu3A N13A C44A C48A 20.2(12) . . . . ?
N11 C40 C41 N12 0.3(17) . . . . ?
N11A C40A C41A N12A -4(2) . . . . ?
N13 Cu3 C39 N11 174.0(13) . . . . ?
N13 Cu3 C39 N12 -12.6(12) . . . . ?
N13 C43 C47 C46 0.0 . . . . ?
N13 C43 C42 N12 0(2) . . . . ?
N13 C44 C48 N14 -59.5(17) . . . . ?
C43 N13 C44 C45 0.0 . . . . ?
C43 N13 C44 C48 -174.2(11) . . . . ?
C43 C47 C46 C45 0.0 . . . . ?
C47 C43 C42 N12 -178.4(12) . . . . ?
C47 C46 C45 C44 0.0 . . . . ?
C46 C45 C44 N13 0.0 . . . . ?
C46 C45 C44 C48 174.0(12) . . . . ?
C45 C44 C48 N14 126.4(12) . . . . ?
C44 N13 C43 C47 0.0 . . . . ?
C44 N13 C43 C42 -178.8(12) . . . . ?
N13A Cu3A C39A N11A 174.4(19) . . . . ?
N13A Cu3A C39A N12A -7.8(16) . . . . ?
N13A C43A C47A C46A 0.0 . . . . ?
N13A C43A C42A N12A 1(2) . . . . ?
N13A C44A C48A N14A -62(2) . . . . ?
C43A N13A C44A C45A 0.0 . . . . ?
C43A N13A C44A C48A -172.6(13) . . . . ?
C43A C47A C46A C45A 0.0 . . . . ?
C47A C43A C42A N12A -180.0(13) . . . . ?
C47A C46A C45A C44A 0.0 . . . . ?
C46A C45A C44A N13A 0.0 . . . . ?
C46A C45A C44A C48A 171.9(14) . . . . ?
C45A C44A C48A N14A 125.4(14) . . . . ?
C44A N13A C43A C47A 0.0 . . . . ?
C44A N13A C43A C42A 178.7(13) . . . . ?
N15 C50 C51 N14 -1.5(18) . . . . ?
N15A C50A C51A N14A -2(2) . . . . ?
C39 N11 C40 C41 0.3(17) . . . . ?
C39 N11 C52 C53 104.5(16) . . . . ?
C39 N11 C52 C54 -131.5(15) . . . . ?
C39 N12 C41 C40 -0.8(17) . . . . ?
C39 N12 C42 C43 7(2) . . . . ?
C39A N11A C40A C41A 4(2) . . . . ?
C39A N11A C52A C53A 92(2) . . . . ?
C39A N11A C52A C54A -151(2) . . . . ?
C39A N12A C41A C40A 3(2) . . . . ?
C39A N12A C42A C43A 9(3) . . . . ?
C40 N11 C39 Cu3 173.6(12) . . . . ?
C40 N11 C39 N12 -0.8(15) . . . . ?
C40 N11 C52 C53 -78.8(19) . . . . ?
C40 N11 C52 C54 45.2(19) . . . . ?
C40A N11A C39A Cu3A 175.7(16) . . . . ?
C40A N11A C39A N12A -2(2) . . . . ?
C40A N11A C52A C53A -81(2) . . . . ?
C40A N11A C52A C54A 36(3) . . . . ?
C41 N12 C39 Cu3 -174.2(10) . . . . ?
C41 N12 C39 N11 1.0(15) . . . . ?
C41 N12 C42 C43 -176.0(15) . . . . ?
C41A N12A C39A Cu3A -178.5(13) . . . . ?
C41A N12A C39A N11A 0(2) . . . . ?
C41A N12A C42A C43A -174.9(16) . . . . ?
C42 N12 C39 Cu3 4(2) . . . . ?
C42 N12 C39 N11 178.7(13) . . . . ?
C42 N12 C41 C40 -178.6(13) . . . . ?
C42 C43 C47 C46 178.9(11) . . . . ?
C42A N12A C39A Cu3A -2(3) . . . . ?
C42A N12A C39A N11A 175.9(14) . . . . ?
C42A N12A C41A C40A -173.8(15) . . . . ?
C42A C43A C47A C46A -178.7(13) . . . . ?
C48 N14 C49 Cu3 -22(2) . . . . ?
C48 N14 C49 N15 175.5(14) . . . . ?
C48 N14 C51 C50 -174.7(14) . . . . ?
C48A N14A C49A Cu3A -14(3) . . . . ?
C48A N14A C49A N15A 178.0(18) . . . . ?
C48A N14A C51A C50A -179.1(18) . . . . ?
C49 Cu3 C39 N11 -42(3) . . . . ?
C49 Cu3 C39 N12 131(2) . . . . ?
C49 N14 C48 C44 64(2) . . . . ?
C49 N14 C51 C50 1.3(18) . . . . ?
C49 N15 C50 C51 1.3(19) . . . . ?
C49 N15 C55 C56 -101(2) . . . . ?
C49 N15 C55 C57 88(3) . . . . ?
C49A Cu3A C39A N11A -60(4) . . . . ?
C49A Cu3A C39A N12A 118(3) . . . . ?
C49A N14A C48A C44A 63(3) . . . . ?
C49A N14A C51A C50A 5(2) . . . . ?
C49A N15A C50A C51A -2(2) . . . . ?
C49A N15A C55A C56A -96(2) . . . . ?
C49A N15A C55A C57A 133.5(19) . . . . ?
C50 N15 C49 Cu3 -159.6(13) . . . . ?
C50 N15 C49 N14 -0.5(18) . . . . ?
C50 N15 C55 C56 78(2) . . . . ?
C50 N15 C55 C57 -92(3) . . . . ?
C50A N15A C49A Cu3A -161.5(17) . . . . ?
C50A N15A C49A N14A 4(2) . . . . ?
C50A N15A C55A C56A 80(3) . . . . ?
C50A N15A C55A C57A -50(3) . . . . ?
C51 N14 C48 C44 -121.2(16) . . . . ?
C51 N14 C49 Cu3 162.3(11) . . . . ?
C51 N14 C49 N15 -0.4(16) . . . . ?
C51A N14A C48A C44A -113(2) . . . . ?
C51A N14A C49A Cu3A 162.1(15) . . . . ?
C51A N14A C49A N15A -6(2) . . . . ?
C52 N11 C39 Cu3 -9(2) . . . . ?
C52 N11 C39 N12 176.3(12) . . . . ?
C52 N11 C40 C41 -176.7(13) . . . . ?
C52A N11A C39A Cu3A 2(3) . . . . ?
C52A N11A C39A N12A -176.0(17) . . . . ?
C52A N11A C40A C41A 177.7(17) . . . . ?
C55 N15 C49 Cu3 20(2) . . . . ?
C55 N15 C49 N14 179.3(14) . . . . ?
C55 N15 C50 C51 -178.5(14) . . . . ?
C55A N15A C49A Cu3A 16(3) . . . . ?
C55A N15A C49A N14A -178.5(17) . . . . ?
C55A N15A C50A C51A -178.5(19) . . . . ?

loop_
_twin_individual_id
_twin_individual_mass_fraction_refined
1 0.92(2)
2 0.08(2)
